data_4332892
loop_
_publ_author_name
'Aguirre de Carcer, Inigo'
'DiPasquale, Antonio'
'Rheingold, Arnold L.'
'Heinekey, D. Michael'

_publ_section_title
;
 Active-Site Models for Iron Hydrogenases:&#x00A0; Reduction Chemistry of
 Dinuclear Iron Complexes
;
_journal_issue 20
_journal_name_full 'Inorganic Chemistry'
_journal_page_first 8000
_journal_page_last 8002
_journal_paper_doi 10.1021/ic0610381
_journal_volume 45
_journal_year 2006
_chemical_formula_moiety '2(C20 H30 Co), C18 H12 Fe4 O12 S4'
_chemical_formula_sum 'C58 H72 Co2 Fe4 O12 S4'
_chemical_formula_weight 1430.66
_chemical_name_common hein01
_chemical_name_systematic
;
 hein01
;
_space_group_IT_number 2
_symmetry_cell_setting triclinic
_symmetry_space_group_name_Hall '-P 1'
_symmetry_space_group_name_H-M 'P -1'
_atom_sites_solution_hydrogens geom
_atom_sites_solution_primary direct
_atom_sites_solution_secondary difmap
_audit_creation_method SHELXL-97
_cell_angle_alpha 116.615(9)
_cell_angle_beta 97.989(11)
_cell_angle_gamma 95.037(10)
_cell_formula_units_Z 2
_cell_length_a 9.163(6)
_cell_length_b 19.047(13)
_cell_length_c 20.123(14)
_cell_measurement_reflns_used 6443
_cell_measurement_temperature 100(2)
_cell_measurement_theta_max 27.45
_cell_measurement_theta_min 2.43
_cell_volume 3064(4)
_computing_cell_refinement 'Bruker SMART'
_computing_data_collection 'Bruker SMART'
_computing_data_reduction 'Bruker SAINT'
_computing_molecular_graphics ORTEP-32
_computing_publication_material WinGX
_computing_structure_refinement 'SHELXL-97 (Sheldrick, 1997)'
_computing_structure_solution SIR-97
_diffrn_ambient_temperature 100(2)
_diffrn_measured_fraction_theta_full 0.995
_diffrn_measured_fraction_theta_max 0.995
_diffrn_measurement_device_type 'CCD area detector'
_diffrn_measurement_method 'phi and omega scans'
_diffrn_radiation_monochromator graphite
_diffrn_radiation_source 'fine-focus sealed tube'
_diffrn_radiation_type MoK\a
_diffrn_radiation_wavelength 0.71069
_diffrn_reflns_av_R_equivalents 0.1038
_diffrn_reflns_av_sigmaI/netI 0.1060
_diffrn_reflns_limit_h_max 10
_diffrn_reflns_limit_h_min -10
_diffrn_reflns_limit_k_max 22
_diffrn_reflns_limit_k_min -22
_diffrn_reflns_limit_l_max 23
_diffrn_reflns_limit_l_min -23
_diffrn_reflns_number 31845
_diffrn_reflns_theta_full 25.00
_diffrn_reflns_theta_max 25.02
_diffrn_reflns_theta_min 2.05
_exptl_absorpt_coefficient_mu 1.645
_exptl_absorpt_correction_T_max 0.9223
_exptl_absorpt_correction_T_min 0.7344
_exptl_absorpt_correction_type multi-scan
_exptl_absorpt_process_details SADABS
_exptl_crystal_colour brown
_exptl_crystal_density_diffrn 1.550
_exptl_crystal_density_method 'not measured'
_exptl_crystal_description plate
_exptl_crystal_F_000 1476
_exptl_crystal_size_max 0.20
_exptl_crystal_size_mid 0.20
_exptl_crystal_size_min 0.05
_refine_diff_density_max 1.069
_refine_diff_density_min -0.673
_refine_diff_density_rms 0.102
_refine_ls_extinction_method none
_refine_ls_goodness_of_fit_ref 0.924
_refine_ls_hydrogen_treatment constr
_refine_ls_matrix_type full
_refine_ls_number_parameters 744
_refine_ls_number_reflns 10761
_refine_ls_number_restraints 0
_refine_ls_restrained_S_all 0.924
_refine_ls_R_factor_all 0.0729
_refine_ls_R_factor_gt 0.0467
_refine_ls_shift/su_max 0.001
_refine_ls_shift/su_mean 0.000
_refine_ls_structure_factor_coef Fsqd
_refine_ls_weighting_details 'calc w=1/[\s^2^(Fo^2^)+(0.0291P)^2^+0.0000P] where P=(Fo^2^+2Fc^2^)/3'
_refine_ls_weighting_scheme calc
_refine_ls_wR_factor_gt 0.0890
_refine_ls_wR_factor_ref 0.0960
_reflns_number_gt 7450
_reflns_number_total 10761
_reflns_threshold_expression >2sigma(I)
_cod_data_source_file ic0610381sup1.cif
_cod_data_source_block hein01
_cod_depositor_comments
;
The following automatic conversions were performed:

'_symmetry_cell_setting' value 'Triclinic' changed to 'triclinic'
according to /home/saulius/struct/CIF-dictionaries/cif_core.dic
dictionary named 'cif_core.dic' version 2.4.2 from 2011-04-26.

Automatic conversion script
Id: cif_fix_values 1891 2012-01-12 08:04:46Z andrius 
;
_cod_original_sg_symbol_H-M P-1
_cod_database_code 4332892

loop_
_symmetry_equiv_pos_as_xyz
'x, y, z'
'-x, -y, -z'

loop_
_atom_site_label
_atom_site_type_symbol
_atom_site_fract_x
_atom_site_fract_y
_atom_site_fract_z
_atom_site_U_iso_or_equiv
_atom_site_adp_type
_atom_site_occupancy
_atom_site_symmetry_multiplicity
_atom_site_calc_flag
_atom_site_refinement_flags
C1 C 0.2125(6) 0.4219(2) 0.3805(3) 0.0298(11) Uani 1 1 d .
C2 C -0.0527(5) 0.4842(3) 0.3980(3) 0.0317(12) Uani 1 1 d .
C3 C -0.0278(5) 0.3297(3) 0.3496(2) 0.0323(12) Uani 1 1 d .
C4 C -0.0098(5) 0.5082(3) 0.2258(3) 0.0363(13) Uani 1 1 d .
H4A H 0.0156 0.5670 0.2506 0.044 Uiso 1 1 calc R
H4B H -0.0019 0.4881 0.1720 0.044 Uiso 1 1 calc R
C5 C -0.1705(6) 0.4859(3) 0.2286(3) 0.0374(13) Uani 1 1 d .
H5A H -0.1790 0.5038 0.2821 0.045 Uiso 1 1 calc R
H5B H -0.2343 0.5142 0.2085 0.045 Uiso 1 1 calc R
C6 C -0.2276(5) 0.3977(2) 0.1836(2) 0.0322(12) Uani 1 1 d .
H6A H -0.2164 0.3802 0.1306 0.039 Uiso 1 1 calc R
H6B H -0.3359 0.3884 0.1831 0.039 Uiso 1 1 calc R
C7 C 0.3014(6) 0.3480(3) 0.2219(3) 0.0363(12) Uani 1 1 d .
C8 C 0.0907(5) 0.2361(3) 0.1834(3) 0.0335(12) Uani 1 1 d .
C9 C -0.0655(5) 0.2324(3) 0.0247(2) 0.0340(12) Uani 1 1 d .
H9A H -0.0404 0.1862 0.0314 0.041 Uiso 1 1 calc R
H9B H -0.1627 0.2434 0.0398 0.041 Uiso 1 1 calc R
C10 C -0.0766(5) 0.2137(3) -0.0575(2) 0.0312(11) Uani 1 1 d .
H10A H -0.0752 0.2640 -0.0608 0.037 Uiso 1 1 calc R
H10B H -0.1741 0.1793 -0.0870 0.037 Uiso 1 1 calc R
C11 C 0.0470(5) 0.1725(2) -0.0937(2) 0.0226(10) Uani 1 1 d .
H11A H 0.0138 0.1141 -0.1191 0.027 Uiso 1 1 calc R
H11B H 0.1364 0.1857 -0.0538 0.027 Uiso 1 1 calc R
C12 C 0.1072(5) 0.0293(2) -0.2464(2) 0.0253(11) Uani 1 1 d .
C13 C 0.3422(6) 0.1379(3) -0.2523(3) 0.0316(11) Uani 1 1 d .
C14 C 0.1131(5) 0.0391(3) -0.3693(3) 0.0274(11) Uani 1 1 d .
C15 C 0.0829(5) 0.1869(2) -0.3020(2) 0.0239(10) Uani 1 1 d .
C16 C -0.1910(5) 0.1224(2) -0.3581(3) 0.0230(10) Uani 1 1 d .
C17 C -0.1482(5) 0.2624(3) -0.2302(2) 0.0226(10) Uani 1 1 d .
C18 C -0.2080(5) 0.1045(3) -0.2384(2) 0.0263(11) Uani 1 1 d .
C19 C 0.2931(5) 0.2848(2) -0.5112(2) 0.0223(10) Uani 1 1 d .
C20 C 0.3020(5) 0.2299(3) -0.5871(2) 0.0290(11) Uani 1 1 d .
C21 C 0.4354(6) 0.2569(3) -0.6033(2) 0.0318(12) Uani 1 1 d .
C22 C 0.5103(5) 0.3275(3) -0.5378(2) 0.0260(11) Uani 1 1 d .
C23 C 0.4243(5) 0.3454(2) -0.4813(2) 0.0201(10) Uani 1 1 d .
C24 C 0.1700(5) 0.2814(3) -0.4710(3) 0.0338(12) Uani 1 1 d .
H24A H 0.2115 0.3021 -0.4168 0.051 Uiso 1 1 calc R
H24B H 0.1202 0.2260 -0.4921 0.051 Uiso 1 1 calc R
H24C H 0.0974 0.3138 -0.4775 0.051 Uiso 1 1 calc R
C25 C 0.1865(6) 0.1579(3) -0.6408(3) 0.0483(15) Uani 1 1 d .
H25A H 0.1134 0.1728 -0.6704 0.072 Uiso 1 1 calc R
H25B H 0.1355 0.1375 -0.6117 0.072 Uiso 1 1 calc R
H25C H 0.2356 0.1165 -0.6751 0.072 Uiso 1 1 calc R
C26 C 0.4860(6) 0.2191(3) -0.6770(3) 0.0516(15) Uani 1 1 d .
H26A H 0.4443 0.2410 -0.7098 0.077 Uiso 1 1 calc R
H26B H 0.4514 0.1614 -0.7019 0.077 Uiso 1 1 calc R
H26C H 0.5954 0.2300 -0.6678 0.077 Uiso 1 1 calc R
C27 C 0.6544(5) 0.3762(3) -0.5314(3) 0.0421(13) Uani 1 1 d .
H27A H 0.7157 0.3413 -0.5637 0.063 Uiso 1 1 calc R
H27B H 0.7085 0.4030 -0.4786 0.063 Uiso 1 1 calc R
H27C H 0.6330 0.4162 -0.5479 0.063 Uiso 1 1 calc R
C28 C 0.4598(5) 0.4159(2) -0.4048(2) 0.0340(12) Uani 1 1 d .
H28A H 0.5682 0.4287 -0.3858 0.051 Uiso 1 1 calc R
H28B H 0.4102 0.4040 -0.3700 0.051 Uiso 1 1 calc R
H28C H 0.4244 0.4615 -0.4081 0.051 Uiso 1 1 calc R
C29 C 0.5448(5) 0.2211(2) -0.4185(2) 0.0218(10) Uani 1 1 d .
C30 C 0.6740(5) 0.2382(2) -0.4443(2) 0.0213(10) Uani 1 1 d .
C31 C 0.6631(5) 0.1776(2) -0.5204(2) 0.0206(10) Uani 1 1 d .
C32 C 0.5270(5) 0.1230(2) -0.5400(2) 0.0221(10) Uani 1 1 d .
C33 C 0.4554(5) 0.1497(2) -0.4778(2) 0.0246(10) Uani 1 1 d .
C34 C 0.5106(5) 0.2679(3) -0.3419(2) 0.0328(12) Uani 1 1 d .
H34A H 0.4023 0.2661 -0.3464 0.049 Uiso 1 1 calc R
H34B H 0.5603 0.3234 -0.3201 0.049 Uiso 1 1 calc R
H34C H 0.5467 0.2452 -0.3089 0.049 Uiso 1 1 calc R
C35 C 0.8039(5) 0.3048(3) -0.3996(2) 0.0316(11) Uani 1 1 d .
H35A H 0.7701 0.3500 -0.3606 0.047 Uiso 1 1 calc R
H35B H 0.8453 0.3215 -0.4336 0.047 Uiso 1 1 calc R
H35C H 0.8810 0.2865 -0.3753 0.047 Uiso 1 1 calc R
C36 C 0.7770(5) 0.1696(3) -0.5686(2) 0.0311(11) Uani 1 1 d .
H36A H 0.8516 0.1401 -0.5581 0.047 Uiso 1 1 calc R
H36B H 0.8263 0.2227 -0.5570 0.047 Uiso 1 1 calc R
H36C H 0.7278 0.1407 -0.6223 0.047 Uiso 1 1 calc R
C37 C 0.4761(5) 0.0484(2) -0.6119(3) 0.0369(12) Uani 1 1 d .
H37A H 0.5186 0.0049 -0.6074 0.055 Uiso 1 1 calc R
H37B H 0.5091 0.0552 -0.6532 0.055 Uiso 1 1 calc R
H37C H 0.3667 0.0356 -0.6228 0.055 Uiso 1 1 calc R
C38 C 0.3132(5) 0.1089(3) -0.4733(3) 0.0358(12) Uani 1 1 d .
H38A H 0.2417 0.0886 -0.5214 0.054 Uiso 1 1 calc R
H38B H 0.2710 0.1469 -0.4321 0.054 Uiso 1 1 calc R
H38C H 0.3335 0.0644 -0.4634 0.054 Uiso 1 1 calc R
C39 C -0.4457(5) 0.1219(2) 0.0485(2) 0.0236(10) Uani 1 1 d .
C40 C -0.4357(5) 0.0862(2) -0.0298(2) 0.0229(10) Uani 1 1 d .
C41 C -0.3289(5) 0.0333(2) -0.0404(2) 0.0199(10) Uani 1 1 d .
C42 C -0.2733(4) 0.0363(2) 0.0309(2) 0.0184(10) Uani 1 1 d .
C43 C -0.3442(5) 0.0914(2) 0.0858(2) 0.0218(10) Uani 1 1 d .
C44 C -0.5372(5) 0.1834(2) 0.0867(3) 0.0334(12) Uani 1 1 d .
H44A H -0.4749 0.2363 0.1111 0.050 Uiso 1 1 calc R
H44B H -0.5765 0.1734 0.1251 0.050 Uiso 1 1 calc R
H44C H -0.6205 0.1809 0.0490 0.050 Uiso 1 1 calc R
C45 C -0.5154(5) 0.1029(3) -0.0895(2) 0.0309(11) Uani 1 1 d .
H45A H -0.6117 0.1180 -0.0776 0.046 Uiso 1 1 calc R
H45B H -0.5324 0.0551 -0.1389 0.046 Uiso 1 1 calc R
H45C H -0.4545 0.1467 -0.0915 0.046 Uiso 1 1 calc R
C46 C -0.2797(5) -0.0144(2) -0.1131(2) 0.0267(11) Uani 1 1 d .
H46A H -0.1891 0.0155 -0.1151 0.040 Uiso 1 1 calc R
H46B H -0.3592 -0.0248 -0.1560 0.040 Uiso 1 1 calc R
H46C H -0.2585 -0.0651 -0.1159 0.040 Uiso 1 1 calc R
C47 C -0.1579(5) -0.0080(3) 0.0467(2) 0.0284(11) Uani 1 1 d .
H47A H -0.0602 0.0269 0.0677 0.043 Uiso 1 1 calc R
H47B H -0.1532 -0.0548 -0.0005 0.043 Uiso 1 1 calc R
H47C H -0.1847 -0.0250 0.0834 0.043 Uiso 1 1 calc R
C48 C -0.3160(5) 0.1161(3) 0.1688(2) 0.0326(12) Uani 1 1 d .
H48A H -0.2883 0.0717 0.1771 0.049 Uiso 1 1 calc R
H48B H -0.4068 0.1310 0.1884 0.049 Uiso 1 1 calc R
H48C H -0.2344 0.1618 0.1954 0.049 Uiso 1 1 calc R
C49 C 0.3390(5) 0.5589(2) -0.0210(2) 0.0199(10) Uani 1 1 d .
C50 C 0.2889(5) 0.4747(2) -0.0636(2) 0.0196(10) Uani 1 1 d .
C51 C 0.3925(5) 0.4432(2) -0.1111(2) 0.0176(9) Uani 1 1 d .
C52 C 0.2574(5) 0.6156(3) 0.0328(2) 0.0315(11) Uani 1 1 d .
H52A H 0.1741 0.6261 0.0043 0.047 Uiso 1 1 calc R
H52B H 0.3258 0.6656 0.0667 0.047 Uiso 1 1 calc R
H52C H 0.2187 0.5923 0.0629 0.047 Uiso 1 1 calc R
C53 C 0.1510(5) 0.4304(2) -0.0605(2) 0.0281(11) Uani 1 1 d .
H53A H 0.0669 0.4297 -0.0968 0.042 Uiso 1 1 calc R
H53B H 0.1302 0.4566 -0.0092 0.042 Uiso 1 1 calc R
H53C H 0.1646 0.3756 -0.0735 0.042 Uiso 1 1 calc R
C54 C 0.3834(5) 0.3580(2) -0.1675(2) 0.0280(11) Uani 1 1 d .
H54A H 0.3367 0.3236 -0.1492 0.042 Uiso 1 1 calc R
H54B H 0.4842 0.3469 -0.1742 0.042 Uiso 1 1 calc R
H54C H 0.3231 0.3477 -0.2162 0.042 Uiso 1 1 calc R
C55 C 0.4931(4) 0.4923(2) 0.0976(2) 0.0176(9) Uani 1 1 d .
C56 C 0.5287(5) 0.4209(2) 0.0417(2) 0.0220(10) Uani 1 1 d .
C57 C 0.3687(5) 0.4993(3) 0.1393(2) 0.0290(11) Uani 1 1 d .
H57A H 0.2845 0.4562 0.1070 0.044 Uiso 1 1 calc R
H57B H 0.3364 0.5508 0.1527 0.044 Uiso 1 1 calc R
H57C H 0.4030 0.4952 0.1856 0.044 Uiso 1 1 calc R
C58 C 0.4432(5) 0.3383(2) 0.0117(2) 0.0294(11) Uani 1 1 d .
H58A H 0.4893 0.3124 0.0397 0.044 Uiso 1 1 calc R
H58B H 0.4451 0.3074 -0.0423 0.044 Uiso 1 1 calc R
H58C H 0.3394 0.3413 0.0180 0.044 Uiso 1 1 calc R
O1 O 0.3301(4) 0.42885(18) 0.41268(19) 0.0451(9) Uani 1 1 d .
O2 O -0.0990(5) 0.5321(2) 0.44434(19) 0.0550(11) Uani 1 1 d .
O3 O -0.0656(4) 0.2780(2) 0.36182(19) 0.0479(10) Uani 1 1 d .
O4 O 0.4306(4) 0.3564(2) 0.2353(2) 0.0551(10) Uani 1 1 d .
O5 O 0.0838(4) 0.17010(18) 0.17143(19) 0.0511(10) Uani 1 1 d .
O6 O 0.0788(4) -0.02170(18) -0.23231(17) 0.0421(9) Uani 1 1 d .
O7 O 0.4688(4) 0.1583(2) -0.2398(2) 0.0517(10) Uani 1 1 d .
O8 O 0.0883(4) -0.00664(18) -0.43220(18) 0.0424(9) Uani 1 1 d .
O9 O 0.1235(3) 0.22323(16) -0.33286(15) 0.0278(7) Uani 1 1 d .
O10 O -0.2524(4) 0.09225(17) -0.41989(17) 0.0331(8) Uani 1 1 d .
O11 O -0.1807(3) 0.32419(17) -0.20922(16) 0.0329(8) Uani 1 1 d .
O12 O -0.2797(4) 0.06243(19) -0.22488(17) 0.0399(9) Uani 1 1 d .
S1 S 0.12882(13) 0.47125(6) 0.27023(6) 0.0259(3) Uani 1 1 d .
S2 S -0.13707(13) 0.33453(6) 0.21740(6) 0.0263(3) Uani 1 1 d .
S3 S 0.09696(12) 0.20280(6) -0.16316(6) 0.0202(2) Uani 1 1 d .
S4 S 0.07867(14) 0.31897(7) 0.08392(6) 0.0347(3) Uani 1 1 d .
Fe1 Fe 0.02805(7) 0.40777(3) 0.32988(3) 0.02219(16) Uani 1 1 d .
Fe2 Fe 0.10583(7) 0.33621(3) 0.20491(3) 0.02633(17) Uani 1 1 d .
Fe3 Fe 0.14528(7) 0.10792(3) -0.27132(3) 0.02183(16) Uani 1 1 d .
Fe4 Fe -0.09044(7) 0.16793(3) -0.26311(3) 0.01919(15) Uani 1 1 d .
Co1 Co 0.48332(6) 0.23529(3) -0.51272(3) 0.01613(14) Uani 1 1 d .
Co2 Co -0.5000 0.0000 0.0000 0.01462(18) Uani 1 2 d S
Co3 Co 0.5000 0.5000 0.0000 0.01295(18) Uani 1 2 d S

loop_
_atom_site_aniso_label
_atom_site_aniso_U_11
_atom_site_aniso_U_22
_atom_site_aniso_U_33
_atom_site_aniso_U_23
_atom_site_aniso_U_13
_atom_site_aniso_U_12
C1 0.042(3) 0.022(2) 0.030(3) 0.016(2) 0.005(3) 0.007(2)
C2 0.038(3) 0.039(3) 0.029(3) 0.023(2) 0.007(2) 0.019(2)
C3 0.029(3) 0.045(3) 0.035(3) 0.023(3) 0.013(2) 0.020(2)
C4 0.045(3) 0.027(2) 0.035(3) 0.020(2) -0.010(3) -0.002(2)
C5 0.049(4) 0.031(3) 0.037(3) 0.022(2) -0.002(3) 0.013(2)
C6 0.032(3) 0.034(3) 0.033(3) 0.019(2) 0.000(2) 0.006(2)
C7 0.028(3) 0.030(3) 0.037(3) 0.004(2) 0.008(3) 0.001(2)
C8 0.032(3) 0.030(3) 0.037(3) 0.012(2) 0.013(2) 0.008(2)
C9 0.039(3) 0.030(2) 0.026(3) 0.009(2) 0.007(2) -0.005(2)
C10 0.035(3) 0.033(3) 0.027(3) 0.013(2) 0.014(2) 0.009(2)
C11 0.030(3) 0.023(2) 0.015(2) 0.0093(19) 0.002(2) 0.007(2)
C12 0.034(3) 0.022(2) 0.013(2) 0.0030(19) 0.003(2) 0.010(2)
C13 0.028(3) 0.033(3) 0.041(3) 0.022(2) 0.011(3) 0.012(2)
C14 0.034(3) 0.024(2) 0.028(3) 0.015(2) 0.009(2) 0.004(2)
C15 0.028(3) 0.022(2) 0.021(2) 0.008(2) 0.009(2) 0.006(2)
C16 0.024(3) 0.021(2) 0.031(3) 0.017(2) 0.009(2) 0.007(2)
C17 0.019(3) 0.034(3) 0.018(2) 0.013(2) 0.006(2) 0.005(2)
C18 0.019(3) 0.034(3) 0.029(3) 0.020(2) -0.002(2) 0.000(2)
C19 0.014(3) 0.026(2) 0.028(3) 0.013(2) 0.004(2) 0.0096(19)
C20 0.025(3) 0.033(3) 0.025(3) 0.013(2) -0.005(2) 0.010(2)
C21 0.042(3) 0.042(3) 0.025(3) 0.023(2) 0.012(2) 0.020(2)
C22 0.027(3) 0.030(2) 0.035(3) 0.022(2) 0.017(2) 0.018(2)
C23 0.019(3) 0.018(2) 0.025(2) 0.0111(19) 0.003(2) 0.0083(19)
C24 0.022(3) 0.034(3) 0.055(3) 0.026(3) 0.016(2) 0.011(2)
C25 0.039(3) 0.040(3) 0.044(3) 0.008(3) -0.018(3) 0.010(3)
C26 0.068(4) 0.074(4) 0.031(3) 0.031(3) 0.023(3) 0.040(3)
C27 0.043(3) 0.038(3) 0.068(4) 0.037(3) 0.033(3) 0.018(3)
C28 0.027(3) 0.023(2) 0.046(3) 0.010(2) 0.008(2) 0.005(2)
C29 0.025(3) 0.026(2) 0.018(2) 0.014(2) 0.003(2) 0.008(2)
C30 0.021(3) 0.022(2) 0.022(2) 0.013(2) -0.002(2) 0.0055(19)
C31 0.017(3) 0.022(2) 0.026(2) 0.013(2) 0.007(2) 0.0073(19)
C32 0.024(3) 0.017(2) 0.027(3) 0.011(2) 0.006(2) 0.0028(19)
C33 0.022(3) 0.023(2) 0.035(3) 0.017(2) 0.009(2) 0.008(2)
C34 0.033(3) 0.043(3) 0.025(3) 0.017(2) 0.006(2) 0.008(2)
C35 0.021(3) 0.031(3) 0.033(3) 0.010(2) -0.002(2) 0.000(2)
C36 0.028(3) 0.030(2) 0.039(3) 0.017(2) 0.013(2) 0.008(2)
C37 0.033(3) 0.021(2) 0.044(3) 0.005(2) 0.013(2) -0.001(2)
C38 0.036(3) 0.027(2) 0.051(3) 0.022(2) 0.017(3) 0.003(2)
C39 0.024(3) 0.014(2) 0.037(3) 0.014(2) 0.013(2) 0.0019(19)
C40 0.023(3) 0.019(2) 0.032(3) 0.016(2) 0.011(2) 0.0004(19)
C41 0.017(3) 0.019(2) 0.024(2) 0.0099(19) 0.010(2) 0.0019(19)
C42 0.014(2) 0.016(2) 0.028(2) 0.0119(19) 0.007(2) -0.0015(18)
C43 0.018(3) 0.018(2) 0.025(2) 0.0063(19) 0.004(2) -0.0021(19)
C44 0.041(3) 0.019(2) 0.042(3) 0.012(2) 0.019(3) 0.007(2)
C45 0.035(3) 0.032(3) 0.041(3) 0.027(2) 0.016(2) 0.011(2)
C46 0.027(3) 0.033(2) 0.030(3) 0.020(2) 0.019(2) 0.007(2)
C47 0.022(3) 0.039(3) 0.030(3) 0.019(2) 0.009(2) 0.011(2)
C48 0.032(3) 0.030(3) 0.026(3) 0.006(2) 0.004(2) -0.001(2)
C49 0.019(3) 0.025(2) 0.023(2) 0.017(2) 0.004(2) 0.0084(19)
C50 0.016(2) 0.023(2) 0.022(2) 0.0125(19) 0.000(2) 0.0043(19)
C51 0.017(2) 0.022(2) 0.018(2) 0.0127(19) 0.0020(19) 0.0041(18)
C52 0.031(3) 0.030(2) 0.037(3) 0.016(2) 0.012(2) 0.015(2)
C53 0.022(3) 0.030(2) 0.034(3) 0.016(2) 0.006(2) 0.000(2)
C54 0.036(3) 0.024(2) 0.019(2) 0.007(2) 0.006(2) -0.003(2)
C55 0.016(2) 0.023(2) 0.018(2) 0.0134(19) 0.0027(19) 0.0065(19)
C56 0.025(3) 0.020(2) 0.024(2) 0.015(2) -0.002(2) 0.0037(19)
C57 0.032(3) 0.032(2) 0.027(3) 0.017(2) 0.012(2) 0.002(2)
C58 0.033(3) 0.022(2) 0.040(3) 0.021(2) 0.007(2) 0.002(2)
O1 0.036(2) 0.038(2) 0.060(2) 0.0296(19) -0.0135(19) 0.0004(17)
O2 0.086(3) 0.054(2) 0.038(2) 0.0216(19) 0.031(2) 0.047(2)
O3 0.050(2) 0.056(2) 0.070(3) 0.051(2) 0.028(2) 0.0154(19)
O4 0.034(2) 0.052(2) 0.061(3) 0.009(2) 0.018(2) 0.007(2)
O5 0.064(3) 0.0243(19) 0.063(2) 0.0160(18) 0.015(2) 0.0158(18)
O6 0.065(3) 0.0273(18) 0.034(2) 0.0187(16) -0.0012(18) -0.0008(17)
O7 0.023(2) 0.062(2) 0.087(3) 0.048(2) 0.015(2) 0.0108(19)
O8 0.069(3) 0.0304(18) 0.028(2) 0.0120(17) 0.0136(19) 0.0112(18)
O9 0.033(2) 0.0319(17) 0.0282(18) 0.0203(15) 0.0117(15) 0.0069(15)
O10 0.044(2) 0.0255(17) 0.0265(19) 0.0120(15) -0.0033(17) 0.0051(15)
O11 0.039(2) 0.0276(17) 0.0292(18) 0.0091(15) 0.0052(16) 0.0164(16)
O12 0.040(2) 0.046(2) 0.037(2) 0.0277(17) 0.0009(17) -0.0134(17)
S1 0.0326(7) 0.0216(6) 0.0216(6) 0.0103(5) 0.0022(5) -0.0007(5)
S2 0.0256(7) 0.0238(6) 0.0301(7) 0.0141(5) 0.0044(5) 0.0006(5)
S3 0.0209(6) 0.0176(5) 0.0220(6) 0.0098(5) 0.0025(5) 0.0023(5)
S4 0.0406(8) 0.0321(6) 0.0241(7) 0.0089(5) 0.0086(6) -0.0096(6)
Fe1 0.0259(4) 0.0234(3) 0.0216(4) 0.0129(3) 0.0076(3) 0.0078(3)
Fe2 0.0305(4) 0.0222(3) 0.0223(4) 0.0070(3) 0.0072(3) 0.0014(3)
Fe3 0.0233(4) 0.0214(3) 0.0237(4) 0.0116(3) 0.0077(3) 0.0070(3)
Fe4 0.0194(4) 0.0197(3) 0.0208(3) 0.0113(3) 0.0050(3) 0.0028(3)
Co1 0.0141(3) 0.0158(3) 0.0169(3) 0.0064(2) 0.0023(2) 0.0029(2)
Co2 0.0160(5) 0.0128(4) 0.0187(4) 0.0091(3) 0.0078(4) 0.0036(3)
Co3 0.0131(4) 0.0112(4) 0.0149(4) 0.0064(3) 0.0029(3) 0.0020(3)

loop_
_atom_type_symbol
_atom_type_description
_atom_type_scat_dispersion_real
_atom_type_scat_dispersion_imag
_atom_type_scat_source
C C 0.0033 0.0016 'International Tables Vol C Tables 4.2.6.8 and 6.1.1.4'
H H 0.0000 0.0000 'International Tables Vol C Tables 4.2.6.8 and 6.1.1.4'
O O 0.0106 0.0060 'International Tables Vol C Tables 4.2.6.8 and 6.1.1.4'
S S 0.1246 0.1234 'International Tables Vol C Tables 4.2.6.8 and 6.1.1.4'
Fe Fe 0.3463 0.8444 'International Tables Vol C Tables 4.2.6.8 and 6.1.1.4'
Co Co 0.3494 0.9721 'International Tables Vol C Tables 4.2.6.8 and 6.1.1.4'

loop_
_geom_angle_atom_site_label_1
_geom_angle_atom_site_label_2
_geom_angle_atom_site_label_3
_geom_angle
_geom_angle_site_symmetry_1
_geom_angle_site_symmetry_3
O1 C1 Fe1 178.1(4) . .
O2 C2 Fe1 176.0(4) . .
O3 C3 Fe1 179.3(5) . .
C5 C4 S1 115.9(3) . .
C5 C4 H4A 108.3 . .
S1 C4 H4A 108.3 . .
C5 C4 H4B 108.3 . .
S1 C4 H4B 108.3 . .
H4A C4 H4B 107.4 . .
C6 C5 C4 112.9(4) . .
C6 C5 H5A 109.0 . .
C4 C5 H5A 109.0 . .
C6 C5 H5B 109.0 . .
C4 C5 H5B 109.0 . .
H5A C5 H5B 107.8 . .
C5 C6 S2 116.2(3) . .
C5 C6 H6A 108.2 . .
S2 C6 H6A 108.2 . .
C5 C6 H6B 108.2 . .
S2 C6 H6B 108.2 . .
H6A C6 H6B 107.4 . .
O4 C7 Fe2 178.0(4) . .
O5 C8 Fe2 177.6(5) . .
C10 C9 S4 109.2(3) . .
C10 C9 H9A 109.8 . .
S4 C9 H9A 109.8 . .
C10 C9 H9B 109.8 . .
S4 C9 H9B 109.8 . .
H9A C9 H9B 108.3 . .
C9 C10 C11 114.5(4) . .
C9 C10 H10A 108.6 . .
C11 C10 H10A 108.6 . .
C9 C10 H10B 108.6 . .
C11 C10 H10B 108.6 . .
H10A C10 H10B 107.6 . .
C10 C11 S3 111.7(3) . .
C10 C11 H11A 109.3 . .
S3 C11 H11A 109.3 . .
C10 C11 H11B 109.3 . .
S3 C11 H11B 109.3 . .
H11A C11 H11B 108.0 . .
O6 C12 Fe3 177.8(4) . .
O7 C13 Fe3 179.0(4) . .
O8 C14 Fe3 177.6(4) . .
O9 C15 Fe4 139.1(3) . .
O9 C15 Fe3 140.2(3) . .
Fe4 C15 Fe3 80.50(16) . .
O10 C16 Fe4 178.2(4) . .
O11 C17 Fe4 177.7(4) . .
O12 C18 Fe4 177.4(4) . .
C20 C19 C23 107.1(4) . .
C20 C19 C24 126.8(4) . .
C23 C19 C24 126.1(4) . .
C20 C19 Co1 69.0(2) . .
C23 C19 Co1 69.3(2) . .
C24 C19 Co1 127.8(3) . .
C21 C20 C19 108.0(4) . .
C21 C20 C25 126.4(4) . .
C19 C20 C25 125.5(4) . .
C21 C20 Co1 69.7(3) . .
C19 C20 Co1 70.0(2) . .
C25 C20 Co1 127.5(3) . .
C22 C21 C20 108.2(4) . .
C22 C21 C26 125.9(5) . .
C20 C21 C26 125.9(5) . .
C22 C21 Co1 69.6(2) . .
C20 C21 Co1 69.5(2) . .
C26 C21 Co1 127.9(3) . .
C23 C22 C21 108.6(4) . .
C23 C22 C27 126.0(4) . .
C21 C22 C27 125.4(4) . .
C23 C22 Co1 70.2(2) . .
C21 C22 Co1 69.7(2) . .
C27 C22 Co1 127.6(3) . .
C22 C23 C19 108.1(4) . .
C22 C23 C28 126.1(4) . .
C19 C23 C28 125.8(4) . .
C22 C23 Co1 69.5(2) . .
C19 C23 Co1 69.5(2) . .
C28 C23 Co1 128.1(3) . .
C19 C24 H24A 109.5 . .
C19 C24 H24B 109.5 . .
H24A C24 H24B 109.5 . .
C19 C24 H24C 109.5 . .
H24A C24 H24C 109.5 . .
H24B C24 H24C 109.5 . .
C20 C25 H25A 109.5 . .
C20 C25 H25B 109.5 . .
H25A C25 H25B 109.5 . .
C20 C25 H25C 109.5 . .
H25A C25 H25C 109.5 . .
H25B C25 H25C 109.5 . .
C21 C26 H26A 109.5 . .
C21 C26 H26B 109.5 . .
H26A C26 H26B 109.5 . .
C21 C26 H26C 109.5 . .
H26A C26 H26C 109.5 . .
H26B C26 H26C 109.5 . .
C22 C27 H27A 109.5 . .
C22 C27 H27B 109.5 . .
H27A C27 H27B 109.5 . .
C22 C27 H27C 109.5 . .
H27A C27 H27C 109.5 . .
H27B C27 H27C 109.5 . .
C23 C28 H28A 109.5 . .
C23 C28 H28B 109.5 . .
H28A C28 H28B 109.5 . .
C23 C28 H28C 109.5 . .
H28A C28 H28C 109.5 . .
H28B C28 H28C 109.5 . .
C33 C29 C30 108.3(4) . .
C33 C29 C34 125.4(4) . .
C30 C29 C34 126.3(4) . .
C33 C29 Co1 70.1(2) . .
C30 C29 Co1 69.9(2) . .
C34 C29 Co1 127.2(3) . .
C29 C30 C31 107.8(4) . .
C29 C30 C35 127.2(4) . .
C31 C30 C35 125.0(4) . .
C29 C30 Co1 69.4(2) . .
C31 C30 Co1 69.4(2) . .
C35 C30 Co1 129.1(3) . .
C30 C31 C32 107.1(4) . .
C30 C31 C36 126.3(4) . .
C32 C31 C36 126.4(4) . .
C30 C31 Co1 69.7(2) . .
C32 C31 Co1 69.6(2) . .
C36 C31 Co1 128.9(3) . .
C33 C32 C31 108.7(4) . .
C33 C32 C37 125.8(4) . .
C31 C32 C37 125.4(4) . .
C33 C32 Co1 70.2(2) . .
C31 C32 Co1 69.3(2) . .
C37 C32 Co1 129.3(3) . .
C32 C33 C29 108.1(4) . .
C32 C33 C38 126.1(4) . .
C29 C33 C38 125.7(4) . .
C32 C33 Co1 69.8(2) . .
C29 C33 Co1 69.3(2) . .
C38 C33 Co1 128.4(3) . .
C29 C34 H34A 109.5 . .
C29 C34 H34B 109.5 . .
H34A C34 H34B 109.5 . .
C29 C34 H34C 109.5 . .
H34A C34 H34C 109.5 . .
H34B C34 H34C 109.5 . .
C30 C35 H35A 109.5 . .
C30 C35 H35B 109.5 . .
H35A C35 H35B 109.5 . .
C30 C35 H35C 109.5 . .
H35A C35 H35C 109.5 . .
H35B C35 H35C 109.5 . .
C31 C36 H36A 109.5 . .
C31 C36 H36B 109.5 . .
H36A C36 H36B 109.5 . .
C31 C36 H36C 109.5 . .
H36A C36 H36C 109.5 . .
H36B C36 H36C 109.5 . .
C32 C37 H37A 109.5 . .
C32 C37 H37B 109.5 . .
H37A C37 H37B 109.5 . .
C32 C37 H37C 109.5 . .
H37A C37 H37C 109.5 . .
H37B C37 H37C 109.5 . .
C33 C38 H38A 109.5 . .
C33 C38 H38B 109.5 . .
H38A C38 H38B 109.5 . .
C33 C38 H38C 109.5 . .
H38A C38 H38C 109.5 . .
H38B C38 H38C 109.5 . .
C40 C39 C43 107.8(4) . .
C40 C39 C44 126.9(4) . .
C43 C39 C44 125.2(4) . .
C40 C39 Co2 69.5(2) . .
C43 C39 Co2 69.7(2) . .
C44 C39 Co2 129.0(3) . .
C39 C40 C41 107.6(4) . .
C39 C40 C45 126.8(4) . .
C41 C40 C45 125.5(4) . .
C39 C40 Co2 69.8(2) . .
C41 C40 Co2 69.1(2) . .
C45 C40 Co2 128.6(3) . .
C42 C41 C40 108.4(4) . .
C42 C41 C46 125.8(4) . .
C40 C41 C46 125.8(4) . .
C42 C41 Co2 69.7(2) . .
C40 C41 Co2 69.9(2) . .
C46 C41 Co2 127.9(3) . .
C43 C42 C41 107.8(4) . .
C43 C42 C47 125.4(4) . .
C41 C42 C47 126.8(4) . .
C43 C42 Co2 70.2(2) . .
C41 C42 Co2 69.4(2) . .
C47 C42 Co2 127.3(3) . .
C42 C43 C39 108.4(4) . .
C42 C43 C48 126.6(4) . .
C39 C43 C48 124.9(4) . .
C42 C43 Co2 69.3(2) . .
C39 C43 Co2 69.5(2) . .
C48 C43 Co2 128.5(3) . .
C39 C44 H44A 109.5 . .
C39 C44 H44B 109.5 . .
H44A C44 H44B 109.5 . .
C39 C44 H44C 109.5 . .
H44A C44 H44C 109.5 . .
H44B C44 H44C 109.5 . .
C40 C45 H45A 109.5 . .
C40 C45 H45B 109.5 . .
H45A C45 H45B 109.5 . .
C40 C45 H45C 109.5 . .
H45A C45 H45C 109.5 . .
H45B C45 H45C 109.5 . .
C41 C46 H46A 109.5 . .
C41 C46 H46B 109.5 . .
H46A C46 H46B 109.5 . .
C41 C46 H46C 109.5 . .
H46A C46 H46C 109.5 . .
H46B C46 H46C 109.5 . .
C42 C47 H47A 109.5 . .
C42 C47 H47B 109.5 . .
H47A C47 H47B 109.5 . .
C42 C47 H47C 109.5 . .
H47A C47 H47C 109.5 . .
H47B C47 H47C 109.5 . .
C43 C48 H48A 109.5 . .
C43 C48 H48B 109.5 . .
H48A C48 H48B 109.5 . .
C43 C48 H48C 109.5 . .
H48A C48 H48C 109.5 . .
H48B C48 H48C 109.5 . .
C56 C49 C50 109.2(4) 2_665 .
C56 C49 C52 126.2(4) 2_665 .
C50 C49 C52 124.4(4) . .
C56 C49 Co3 70.1(2) 2_665 .
C50 C49 Co3 70.0(2) . .
C52 C49 Co3 128.9(3) . .
C51 C50 C49 106.9(4) . .
C51 C50 C53 127.2(4) . .
C49 C50 C53 125.9(4) . .
C51 C50 Co3 69.4(2) . .
C49 C50 Co3 69.0(2) . .
C53 C50 Co3 128.6(3) . .
C50 C51 C55 108.7(3) . 2_665
C50 C51 C54 126.1(4) . .
C55 C51 C54 125.2(4) 2_665 .
C50 C51 Co3 70.0(2) . .
C55 C51 Co3 69.4(2) 2_665 .
C54 C51 Co3 127.9(3) . .
C49 C52 H52A 109.5 . .
C49 C52 H52B 109.5 . .
H52A C52 H52B 109.5 . .
C49 C52 H52C 109.5 . .
H52A C52 H52C 109.5 . .
H52B C52 H52C 109.5 . .
C50 C53 H53A 109.5 . .
C50 C53 H53B 109.5 . .
H53A C53 H53B 109.5 . .
C50 C53 H53C 109.5 . .
H53A C53 H53C 109.5 . .
H53B C53 H53C 109.5 . .
C51 C54 H54A 109.5 . .
C51 C54 H54B 109.5 . .
H54A C54 H54B 109.5 . .
C51 C54 H54C 109.5 . .
H54A C54 H54C 109.5 . .
H54B C54 H54C 109.5 . .
C56 C55 C51 107.3(4) . 2_665
C56 C55 C57 126.9(4) . .
C51 C55 C57 125.7(4) 2_665 .
C56 C55 Co3 69.7(2) . .
C51 C55 Co3 69.3(2) 2_665 .
C57 C55 Co3 129.8(3) . .
C49 C56 C55 108.0(3) 2_665 .
C49 C56 C58 125.9(4) 2_665 .
C55 C56 C58 126.1(4) . .
C49 C56 Co3 69.5(2) 2_665 .
C55 C56 Co3 69.5(2) . .
C58 C56 Co3 127.9(3) . .
C55 C57 H57A 109.5 . .
C55 C57 H57B 109.5 . .
H57A C57 H57B 109.5 . .
C55 C57 H57C 109.5 . .
H57A C57 H57C 109.5 . .
H57B C57 H57C 109.5 . .
C56 C58 H58A 109.5 . .
C56 C58 H58B 109.5 . .
H58A C58 H58B 109.5 . .
C56 C58 H58C 109.5 . .
H58A C58 H58C 109.5 . .
H58B C58 H58C 109.5 . .
C4 S1 Fe1 112.67(17) . .
C4 S1 Fe2 111.45(15) . .
Fe1 S1 Fe2 66.87(6) . .
C6 S2 Fe2 111.80(16) . .
C6 S2 Fe1 112.02(15) . .
Fe2 S2 Fe1 66.80(5) . .
C11 S3 Fe4 113.64(15) . .
C11 S3 Fe3 117.54(14) . .
Fe4 S3 Fe3 68.05(6) . .
C9 S4 Fe2 107.34(14) . .
C3 Fe1 C1 90.4(2) . .
C3 Fe1 C2 98.8(2) . .
C1 Fe1 C2 102.8(2) . .
C3 Fe1 S1 158.87(15) . .
C1 Fe1 S1 87.05(14) . .
C2 Fe1 S1 102.23(15) . .
C3 Fe1 S2 84.93(16) . .
C1 Fe1 S2 145.39(15) . .
C2 Fe1 S2 111.80(16) . .
S1 Fe1 S2 85.35(7) . .
C3 Fe1 Fe2 102.52(16) . .
C1 Fe1 Fe2 91.57(15) . .
C2 Fe1 Fe2 154.16(13) . .
S1 Fe1 Fe2 56.64(5) . .
S2 Fe1 Fe2 56.44(6) . .
C8 Fe2 C7 91.3(2) . .
C8 Fe2 S2 90.48(16) . .
C7 Fe2 S2 164.51(16) . .
C8 Fe2 S1 162.02(16) . .
C7 Fe2 S1 88.13(15) . .
S2 Fe2 S1 85.45(5) . .
C8 Fe2 S4 97.75(15) . .
C7 Fe2 S4 95.51(16) . .
S2 Fe2 S4 99.49(5) . .
S1 Fe2 S4 100.20(5) . .
C8 Fe2 Fe1 106.94(15) . .
C7 Fe2 Fe1 108.11(16) . .
S2 Fe2 Fe1 56.76(4) . .
S1 Fe2 Fe1 56.49(3) . .
S4 Fe2 Fe1 144.97(5) . .
C14 Fe3 C13 100.5(2) . .
C14 Fe3 C12 91.91(19) . .
C13 Fe3 C12 108.5(2) . .
C14 Fe3 C15 87.18(18) . .
C13 Fe3 C15 98.78(19) . .
C12 Fe3 C15 152.4(2) . .
C14 Fe3 S3 157.35(15) . .
C13 Fe3 S3 98.42(15) . .
C12 Fe3 S3 93.86(14) . .
C15 Fe3 S3 77.65(13) . .
C14 Fe3 Fe4 101.40(15) . .
C13 Fe3 Fe4 139.68(15) . .
C12 Fe3 Fe4 104.16(15) . .
C15 Fe3 Fe4 49.32(13) . .
S3 Fe3 Fe4 55.95(4) . .
C16 Fe4 C17 98.97(18) . .
C16 Fe4 C18 92.71(19) . .
C17 Fe4 C18 109.3(2) . .
C16 Fe4 C15 86.75(19) . .
C17 Fe4 C15 100.36(18) . .
C18 Fe4 C15 150.06(19) . .
C16 Fe4 S3 160.09(14) . .
C17 Fe4 S3 96.48(14) . .
C18 Fe4 S3 93.97(14) . .
C15 Fe4 S3 78.16(14) . .
C16 Fe4 Fe3 104.26(14) . .
C17 Fe4 Fe3 140.20(14) . .
C18 Fe4 Fe3 101.49(15) . .
C15 Fe4 Fe3 50.17(13) . .
S3 Fe4 Fe3 56.00(5) . .
C20 Co1 C22 68.65(18) . .
C20 Co1 C21 40.74(18) . .
C22 Co1 C21 40.70(17) . .
C20 Co1 C29 142.90(19) . .
C22 Co1 C29 135.16(17) . .
C21 Co1 C29 175.47(18) . .
C20 Co1 C31 135.53(18) . .
C22 Co1 C31 113.78(17) . .
C21 Co1 C31 110.42(17) . .
C29 Co1 C31 68.68(16) . .
C20 Co1 C23 68.87(17) . .
C22 Co1 C23 40.30(16) . .
C21 Co1 C23 68.31(17) . .
C29 Co1 C23 109.55(16) . .
C31 Co1 C23 143.08(16) . .
C20 Co1 C32 110.11(17) . .
C22 Co1 C32 144.56(17) . .
C21 Co1 C32 114.48(18) . .
C29 Co1 C32 67.99(16) . .
C31 Co1 C32 41.05(15) . .
C23 Co1 C32 174.83(17) . .
C20 Co1 C30 175.80(18) . .
C22 Co1 C30 110.05(17) . .
C21 Co1 C30 135.78(19) . .
C29 Co1 C30 40.75(16) . .
C31 Co1 C30 40.88(16) . .
C23 Co1 C30 112.93(16) . .
C32 Co1 C30 68.46(16) . .
C20 Co1 C19 41.02(16) . .
C22 Co1 C19 68.62(17) . .
C21 Co1 C19 68.67(18) . .
C29 Co1 C19 112.59(17) . .
C31 Co1 C19 175.51(17) . .
C23 Co1 C19 41.12(15) . .
C32 Co1 C19 134.90(17) . .
C30 Co1 C19 142.73(17) . .
C20 Co1 C33 113.23(18) . .
C22 Co1 C33 174.90(18) . .
C21 Co1 C33 143.64(19) . .
C29 Co1 C33 40.62(15) . .
C31 Co1 C33 68.52(17) . .
C23 Co1 C33 135.24(17) . .
C32 Co1 C33 40.03(16) . .
C30 Co1 C33 68.43(17) . .
C19 Co1 C33 109.43(17) . .
C41 Co2 C41 180.0(2) . 2_455
C41 Co2 C42 40.93(15) . .
C41 Co2 C42 139.07(15) 2_455 .
C41 Co2 C42 139.07(15) . 2_455
C41 Co2 C42 40.93(15) 2_455 2_455
C42 Co2 C42 180.0 . 2_455
C41 Co2 C40 41.00(16) . .
C41 Co2 C40 139.00(16) 2_455 .
C42 Co2 C40 69.01(16) . .
C42 Co2 C40 110.99(16) 2_455 .
C41 Co2 C40 139.00(16) . 2_455
C41 Co2 C40 41.00(16) 2_455 2_455
C42 Co2 C40 110.99(16) . 2_455
C42 Co2 C40 69.01(16) 2_455 2_455
C40 Co2 C40 180.0(3) . 2_455
C41 Co2 C39 111.29(16) . 2_455
C41 Co2 C39 68.71(16) 2_455 2_455
C42 Co2 C39 111.19(16) . 2_455
C42 Co2 C39 68.81(16) 2_455 2_455
C40 Co2 C39 139.23(16) . 2_455
C40 Co2 C39 40.77(16) 2_455 2_455
C41 Co2 C39 68.71(16) . .
C41 Co2 C39 111.29(16) 2_455 .
C42 Co2 C39 68.81(16) . .
C42 Co2 C39 111.19(16) 2_455 .
C40 Co2 C39 40.77(16) . .
C40 Co2 C39 139.23(16) 2_455 .
C39 Co2 C39 180.0(3) 2_455 .
C41 Co2 C43 68.37(16) . .
C41 Co2 C43 111.63(16) 2_455 .
C42 Co2 C43 40.55(16) . .
C42 Co2 C43 139.45(16) 2_455 .
C40 Co2 C43 68.56(17) . .
C40 Co2 C43 111.44(17) 2_455 .
C39 Co2 C43 139.17(16) 2_455 .
C39 Co2 C43 40.83(16) . .
C41 Co2 C43 111.63(16) . 2_455
C41 Co2 C43 68.37(16) 2_455 2_455
C42 Co2 C43 139.45(16) . 2_455
C42 Co2 C43 40.55(16) 2_455 2_455
C40 Co2 C43 111.44(17) . 2_455
C40 Co2 C43 68.56(17) 2_455 2_455
C39 Co2 C43 40.83(16) 2_455 2_455
C39 Co2 C43 139.17(16) . 2_455
C43 Co2 C43 180.0(4) . 2_455
C49 Co3 C49 180.000(1) 2_665 .
C49 Co3 C51 111.76(16) 2_665 .
C49 Co3 C51 68.24(16) . .
C49 Co3 C51 68.24(16) 2_665 2_665
C49 Co3 C51 111.76(16) . 2_665
C51 Co3 C51 180.0(2) . 2_665
C49 Co3 C55 68.44(16) 2_665 .
C49 Co3 C55 111.56(16) . .
C51 Co3 C55 138.70(15) . .
C51 Co3 C55 41.30(15) 2_665 .
C49 Co3 C55 111.56(16) 2_665 2_665
C49 Co3 C55 68.44(16) . 2_665
C51 Co3 C55 41.30(15) . 2_665
C51 Co3 C55 138.70(15) 2_665 2_665
C55 Co3 C55 180.0(2) . 2_665
C49 Co3 C56 40.44(16) 2_665 .
C49 Co3 C56 139.56(16) . .
C51 Co3 C56 111.27(16) . .
C51 Co3 C56 68.73(16) 2_665 .
C55 Co3 C56 40.81(15) . .
C55 Co3 C56 139.19(15) 2_665 .
C49 Co3 C56 139.56(16) 2_665 2_665
C49 Co3 C56 40.44(16) . 2_665
C51 Co3 C56 68.73(16) . 2_665
C51 Co3 C56 111.27(16) 2_665 2_665
C55 Co3 C56 139.19(15) . 2_665
C55 Co3 C56 40.81(15) 2_665 2_665
C56 Co3 C56 180.00(18) . 2_665
C49 Co3 C50 139.04(15) 2_665 .
C49 Co3 C50 40.96(15) . .
C51 Co3 C50 40.56(16) . .
C51 Co3 C50 139.44(16) 2_665 .
C55 Co3 C50 110.85(16) . .
C55 Co3 C50 69.15(16) 2_665 .
C56 Co3 C50 111.11(16) . .
C56 Co3 C50 68.89(16) 2_665 .
C49 Co3 C50 40.96(15) 2_665 2_665
C49 Co3 C50 139.04(15) . 2_665
C51 Co3 C50 139.44(16) . 2_665
C51 Co3 C50 40.56(16) 2_665 2_665
C55 Co3 C50 69.15(16) . 2_665
C55 Co3 C50 110.85(16) 2_665 2_665
C56 Co3 C50 68.89(16) . 2_665
C56 Co3 C50 111.11(16) 2_665 2_665
C50 Co3 C50 180.0(2) . 2_665

loop_
_geom_bond_atom_site_label_1
_geom_bond_atom_site_label_2
_geom_bond_distance
_geom_bond_site_symmetry_2
C1 O1 1.142(5) .
C1 Fe1 1.778(5) .
C2 O2 1.138(5) .
C2 Fe1 1.798(5) .
C3 O3 1.154(5) .
C3 Fe1 1.755(5) .
C4 C5 1.513(7) .
C4 S1 1.820(4) .
C4 H4A 0.9900 .
C4 H4B 0.9900 .
C5 C6 1.506(6) .
C5 H5A 0.9900 .
C5 H5B 0.9900 .
C6 S2 1.829(4) .
C6 H6A 0.9900 .
C6 H6B 0.9900 .
C7 O4 1.157(5) .
C7 Fe2 1.752(6) .
C8 O5 1.163(5) .
C8 Fe2 1.744(5) .
C9 C10 1.513(6) .
C9 S4 1.817(4) .
C9 H9A 0.9900 .
C9 H9B 0.9900 .
C10 C11 1.518(6) .
C10 H10A 0.9900 .
C10 H10B 0.9900 .
C11 S3 1.829(4) .
C11 H11A 0.9900 .
C11 H11B 0.9900 .
C12 O6 1.148(5) .
C12 Fe3 1.800(5) .
C13 O7 1.146(5) .
C13 Fe3 1.777(5) .
C14 O8 1.145(5) .
C14 Fe3 1.774(5) .
C15 O9 1.186(4) .
C15 Fe4 1.940(4) .
C15 Fe3 1.964(4) .
C16 O10 1.142(5) .
C16 Fe4 1.771(5) .
C17 O11 1.141(5) .
C17 Fe4 1.776(5) .
C18 O12 1.141(5) .
C18 Fe4 1.823(4) .
C19 C20 1.433(6) .
C19 C23 1.440(5) .
C19 C24 1.490(6) .
C19 Co1 2.051(4) .
C20 C21 1.420(6) .
C20 C25 1.505(6) .
C20 Co1 2.038(4) .
C21 C22 1.419(6) .
C21 C26 1.492(6) .
C21 Co1 2.041(4) .
C22 C23 1.408(6) .
C22 C27 1.500(6) .
C22 Co1 2.039(4) .
C23 C28 1.487(5) .
C23 Co1 2.048(4) .
C24 H24A 0.9800 .
C24 H24B 0.9800 .
C24 H24C 0.9800 .
C25 H25A 0.9800 .
C25 H25B 0.9800 .
C25 H25C 0.9800 .
C26 H26A 0.9800 .
C26 H26B 0.9800 .
C26 H26C 0.9800 .
C27 H27A 0.9800 .
C27 H27B 0.9800 .
C27 H27C 0.9800 .
C28 H28A 0.9800 .
C28 H28B 0.9800 .
C28 H28C 0.9800 .
C29 C33 1.422(5) .
C29 C30 1.425(6) .
C29 C34 1.491(6) .
C29 Co1 2.043(4) .
C30 C31 1.430(5) .
C30 C35 1.500(5) .
C30 Co1 2.049(4) .
C31 C32 1.435(5) .
C31 C36 1.493(6) .
C31 Co1 2.045(4) .
C32 C33 1.404(6) .
C32 C37 1.479(5) .
C32 Co1 2.049(4) .
C33 C38 1.493(6) .
C33 Co1 2.053(4) .
C34 H34A 0.9800 .
C34 H34B 0.9800 .
C34 H34C 0.9800 .
C35 H35A 0.9800 .
C35 H35B 0.9800 .
C35 H35C 0.9800 .
C36 H36A 0.9800 .
C36 H36B 0.9800 .
C36 H36C 0.9800 .
C37 H37A 0.9800 .
C37 H37B 0.9800 .
C37 H37C 0.9800 .
C38 H38A 0.9800 .
C38 H38B 0.9800 .
C38 H38C 0.9800 .
C39 C40 1.430(6) .
C39 C43 1.434(6) .
C39 C44 1.486(6) .
C39 Co2 2.055(4) .
C40 C41 1.433(6) .
C40 C45 1.491(6) .
C40 Co2 2.051(4) .
C41 C42 1.429(5) .
C41 C46 1.494(5) .
C41 Co2 2.041(4) .
C42 C43 1.422(6) .
C42 C47 1.495(5) .
C42 Co2 2.045(4) .
C43 C48 1.495(5) .
C43 Co2 2.058(4) .
C44 H44A 0.9800 .
C44 H44B 0.9800 .
C44 H44C 0.9800 .
C45 H45A 0.9800 .
C45 H45B 0.9800 .
C45 H45C 0.9800 .
C46 H46A 0.9800 .
C46 H46B 0.9800 .
C46 H46C 0.9800 .
C47 H47A 0.9800 .
C47 H47B 0.9800 .
C47 H47C 0.9800 .
C48 H48A 0.9800 .
C48 H48B 0.9800 .
C48 H48C 0.9800 .
C49 C56 1.412(6) 2_665
C49 C50 1.431(5) .
C49 C52 1.489(6) .
C49 Co3 2.039(4) .
C50 C51 1.419(6) .
C50 C53 1.482(5) .
C50 Co3 2.051(4) .
C51 C55 1.441(5) 2_665
C51 C54 1.492(5) .
C51 Co3 2.043(4) .
C52 H52A 0.9800 .
C52 H52B 0.9800 .
C52 H52C 0.9800 .
C53 H53A 0.9800 .
C53 H53B 0.9800 .
C53 H53C 0.9800 .
C54 H54A 0.9800 .
C54 H54B 0.9800 .
C54 H54C 0.9800 .
C55 C56 1.426(5) .
C55 C51 1.441(5) 2_665
C55 C57 1.488(6) .
C55 Co3 2.043(4) .
C56 C49 1.412(6) 2_665
C56 C58 1.500(5) .
C56 Co3 2.047(4) .
C57 H57A 0.9800 .
C57 H57B 0.9800 .
C57 H57C 0.9800 .
C58 H58A 0.9800 .
C58 H58B 0.9800 .
C58 H58C 0.9800 .
S1 Fe1 2.2733(15) .
S1 Fe2 2.2774(19) .
S2 Fe2 2.273(2) .
S2 Fe1 2.2818(17) .
S3 Fe4 2.2534(17) .
S3 Fe3 2.2545(16) .
S4 Fe2 2.280(2) .
Fe1 Fe2 2.5075(16) .
Fe3 Fe4 2.5224(16) .
Co2 C41 2.041(4) 2_455
Co2 C42 2.045(4) 2_455
Co2 C40 2.051(4) 2_455
Co2 C39 2.055(4) 2_455
Co2 C43 2.058(4) 2_455
Co3 C49 2.039(4) 2_665
Co3 C51 2.043(4) 2_665
Co3 C55 2.043(4) 2_665
Co3 C56 2.047(4) 2_665
Co3 C50 2.051(4) 2_665

loop_
_geom_torsion_atom_site_label_1
_geom_torsion_atom_site_label_2
_geom_torsion_atom_site_label_3
_geom_torsion_atom_site_label_4
_geom_torsion
_geom_torsion_site_symmetry_1
_geom_torsion_site_symmetry_4
S1 C4 C5 C6 -65.4(5) . .
C4 C5 C6 S2 64.6(5) . .
S4 C9 C10 C11 76.8(4) . .
C9 C10 C11 S3 -146.1(3) . .
C23 C19 C20 C21 -0.5(5) . .
C24 C19 C20 C21 178.2(4) . .
Co1 C19 C20 C21 -59.6(3) . .
C23 C19 C20 C25 -178.5(4) . .
C24 C19 C20 C25 0.3(7) . .
Co1 C19 C20 C25 122.4(4) . .
C23 C19 C20 Co1 59.1(3) . .
C24 C19 C20 Co1 -122.2(4) . .
C19 C20 C21 C22 0.7(5) . .
C25 C20 C21 C22 178.7(4) . .
Co1 C20 C21 C22 -59.0(3) . .
C19 C20 C21 C26 -177.6(4) . .
C25 C20 C21 C26 0.3(7) . .
Co1 C20 C21 C26 122.6(5) . .
C19 C20 C21 Co1 59.8(3) . .
C25 C20 C21 Co1 -122.3(4) . .
C20 C21 C22 C23 -0.6(5) . .
C26 C21 C22 C23 177.7(4) . .
Co1 C21 C22 C23 -59.6(3) . .
C20 C21 C22 C27 -178.7(4) . .
C26 C21 C22 C27 -0.4(7) . .
Co1 C21 C22 C27 122.3(4) . .
C20 C21 C22 Co1 59.0(3) . .
C26 C21 C22 Co1 -122.7(5) . .
C21 C22 C23 C19 0.3(5) . .
C27 C22 C23 C19 178.4(4) . .
Co1 C22 C23 C19 -59.0(3) . .
C21 C22 C23 C28 -177.8(4) . .
C27 C22 C23 C28 0.2(7) . .
Co1 C22 C23 C28 122.9(4) . .
C21 C22 C23 Co1 59.3(3) . .
C27 C22 C23 Co1 -122.6(4) . .
C20 C19 C23 C22 0.1(5) . .
C24 C19 C23 C22 -178.6(4) . .
Co1 C19 C23 C22 59.0(3) . .
C20 C19 C23 C28 178.3(4) . .
C24 C19 C23 C28 -0.5(7) . .
Co1 C19 C23 C28 -122.9(4) . .
C20 C19 C23 Co1 -58.9(3) . .
C24 C19 C23 Co1 122.4(4) . .
C33 C29 C30 C31 0.8(4) . .
C34 C29 C30 C31 179.0(4) . .
Co1 C29 C30 C31 -59.0(3) . .
C33 C29 C30 C35 -176.1(4) . .
C34 C29 C30 C35 2.0(7) . .
Co1 C29 C30 C35 124.0(4) . .
C33 C29 C30 Co1 59.8(3) . .
C34 C29 C30 Co1 -122.0(4) . .
C29 C30 C31 C32 -0.9(4) . .
C35 C30 C31 C32 176.2(4) . .
Co1 C30 C31 C32 -59.8(3) . .
C29 C30 C31 C36 -177.1(4) . .
C35 C30 C31 C36 0.0(6) . .
Co1 C30 C31 C36 124.0(4) . .
C29 C30 C31 Co1 59.0(3) . .
C35 C30 C31 Co1 -124.0(4) . .
C30 C31 C32 C33 0.6(5) . .
C36 C31 C32 C33 176.8(4) . .
Co1 C31 C32 C33 -59.3(3) . .
C30 C31 C32 C37 -175.9(4) . .
C36 C31 C32 C37 0.3(7) . .
Co1 C31 C32 C37 124.2(4) . .
C30 C31 C32 Co1 59.9(3) . .
C36 C31 C32 Co1 -123.9(4) . .
C31 C32 C33 C29 -0.1(5) . .
C37 C32 C33 C29 176.4(4) . .
Co1 C32 C33 C29 -58.9(3) . .
C31 C32 C33 C38 -177.8(4) . .
C37 C32 C33 C38 -1.3(7) . .
Co1 C32 C33 C38 123.4(4) . .
C31 C32 C33 Co1 58.8(3) . .
C37 C32 C33 Co1 -124.7(4) . .
C30 C29 C33 C32 -0.5(5) . .
C34 C29 C33 C32 -178.6(4) . .
Co1 C29 C33 C32 59.2(3) . .
C30 C29 C33 C38 177.3(4) . .
C34 C29 C33 C38 -0.9(7) . .
Co1 C29 C33 C38 -123.0(4) . .
C30 C29 C33 Co1 -59.7(3) . .
C34 C29 C33 Co1 122.2(4) . .
C43 C39 C40 C41 0.5(4) . .
C44 C39 C40 C41 177.1(4) . .
Co2 C39 C40 C41 -58.9(3) . .
C43 C39 C40 C45 -176.9(4) . .
C44 C39 C40 C45 -0.3(7) . .
Co2 C39 C40 C45 123.7(4) . .
C43 C39 C40 Co2 59.4(3) . .
C44 C39 C40 Co2 -124.0(4) . .
C39 C40 C41 C42 0.0(4) . .
C45 C40 C41 C42 177.4(4) . .
Co2 C40 C41 C42 -59.3(3) . .
C39 C40 C41 C46 -177.8(4) . .
C45 C40 C41 C46 -0.4(6) . .
Co2 C40 C41 C46 122.9(4) . .
C39 C40 C41 Co2 59.3(3) . .
C45 C40 C41 Co2 -123.3(4) . .
C40 C41 C42 C43 -0.5(4) . .
C46 C41 C42 C43 177.3(4) . .
Co2 C41 C42 C43 -59.9(3) . .
C40 C41 C42 C47 -178.8(4) . .
C46 C41 C42 C47 -1.0(6) . .
Co2 C41 C42 C47 121.8(4) . .
C40 C41 C42 Co2 59.4(3) . .
C46 C41 C42 Co2 -122.8(4) . .
C41 C42 C43 C39 0.8(4) . .
C47 C42 C43 C39 179.1(4) . .
Co2 C42 C43 C39 -58.6(3) . .
C41 C42 C43 C48 -177.4(4) . .
C47 C42 C43 C48 0.9(6) . .
Co2 C42 C43 C48 123.2(4) . .
C41 C42 C43 Co2 59.4(3) . .
C47 C42 C43 Co2 -122.3(4) . .
C40 C39 C43 C42 -0.8(4) . .
C44 C39 C43 C42 -177.5(4) . .
Co2 C39 C43 C42 58.5(3) . .
C40 C39 C43 C48 177.4(4) . .
C44 C39 C43 C48 0.7(6) . .
Co2 C39 C43 C48 -123.3(4) . .
C40 C39 C43 Co2 -59.3(3) . .
C44 C39 C43 Co2 124.0(4) . .
C56 C49 C50 C51 -0.1(4) 2_665 .
C52 C49 C50 C51 176.5(4) . .
Co3 C49 C50 C51 -59.3(3) . .
C56 C49 C50 C53 -177.5(4) 2_665 .
C52 C49 C50 C53 -0.9(6) . .
Co3 C49 C50 C53 123.2(4) . .
C56 C49 C50 Co3 59.3(3) 2_665 .
C52 C49 C50 Co3 -124.1(4) . .
C49 C50 C51 C55 0.3(4) . 2_665
C53 C50 C51 C55 177.7(4) . 2_665
Co3 C50 C51 C55 -58.8(3) . 2_665
C49 C50 C51 C54 -178.0(4) . .
C53 C50 C51 C54 -0.5(7) . .
Co3 C50 C51 C54 122.9(4) . .
C49 C50 C51 Co3 59.1(3) . .
C53 C50 C51 Co3 -123.5(4) . .
C51 C55 C56 C49 -0.4(4) 2_665 2_665
C57 C55 C56 C49 -175.9(4) . 2_665
Co3 C55 C56 C49 59.0(3) . 2_665
C51 C55 C56 C58 178.0(4) 2_665 .
C57 C55 C56 C58 2.6(7) . .
Co3 C55 C56 C58 -122.6(4) . .
C51 C55 C56 Co3 -59.4(3) 2_665 .
C57 C55 C56 Co3 125.1(4) . .
C5 C4 S1 Fe1 -5.1(4) . .
C5 C4 S1 Fe2 67.8(4) . .
C5 C6 S2 Fe2 -66.5(4) . .
C5 C6 S2 Fe1 6.3(4) . .
C10 C11 S3 Fe4 -63.6(3) . .
C10 C11 S3 Fe3 -140.2(3) . .
C10 C9 S4 Fe2 -174.4(3) . .
O3 C3 Fe1 C1 -147(42) . .
O3 C3 Fe1 C2 110(42) . .
O3 C3 Fe1 S1 -64(42) . .
O3 C3 Fe1 S2 -2(42) . .
O3 C3 Fe1 Fe2 -56(42) . .
O1 C1 Fe1 C3 21(13) . .
O1 C1 Fe1 C2 120(13) . .
O1 C1 Fe1 S1 -138(13) . .
O1 C1 Fe1 S2 -60(13) . .
O1 C1 Fe1 Fe2 -81(13) . .
O2 C2 Fe1 C3 59(7) . .
O2 C2 Fe1 C1 -33(7) . .
O2 C2 Fe1 S1 -123(7) . .
O2 C2 Fe1 S2 147(7) . .
O2 C2 Fe1 Fe2 -156(6) . .
C4 S1 Fe1 C3 115.1(5) . .
Fe2 S1 Fe1 C3 10.4(4) . .
C4 S1 Fe1 C1 -161.5(2) . .
Fe2 S1 Fe1 C1 93.83(15) . .
C4 S1 Fe1 C2 -59.1(2) . .
Fe2 S1 Fe1 C2 -163.70(16) . .
C4 S1 Fe1 S2 52.24(17) . .
Fe2 S1 Fe1 S2 -52.38(5) . .
C4 S1 Fe1 Fe2 104.62(17) . .
C6 S2 Fe1 C3 146.1(2) . .
Fe2 S2 Fe1 C3 -108.67(16) . .
C6 S2 Fe1 C1 -130.6(3) . .
Fe2 S2 Fe1 C1 -25.4(2) . .
C6 S2 Fe1 C2 48.7(2) . .
Fe2 S2 Fe1 C2 153.88(15) . .
C6 S2 Fe1 S1 -52.66(18) . .
Fe2 S2 Fe1 S1 52.55(5) . .
C6 S2 Fe1 Fe2 -105.21(17) . .
O5 C8 Fe2 C7 55(11) . .
O5 C8 Fe2 S2 -110(11) . .
O5 C8 Fe2 S1 -33(12) . .
O5 C8 Fe2 S4 150(11) . .
O5 C8 Fe2 Fe1 -55(12) . .
O4 C7 Fe2 C8 -93(13) . .
O4 C7 Fe2 S2 4(14) . .
O4 C7 Fe2 S1 69(13) . .
O4 C7 Fe2 S4 169(13) . .
O4 C7 Fe2 Fe1 16(13) . .
C6 S2 Fe2 C8 -144.4(2) . .
Fe1 S2 Fe2 C8 110.05(16) . .
C6 S2 Fe2 C7 118.9(6) . .
Fe1 S2 Fe2 C7 13.4(6) . .
C6 S2 Fe2 S1 53.13(16) . .
Fe1 S2 Fe2 S1 -52.41(4) . .
C6 S2 Fe2 S4 -46.47(16) . .
Fe1 S2 Fe2 S4 -152.01(5) . .
C6 S2 Fe2 Fe1 105.54(17) . .
C4 S1 Fe2 C8 -131.2(6) . .
Fe1 S1 Fe2 C8 -24.8(5) . .
C4 S1 Fe2 C7 140.3(2) . .
Fe1 S1 Fe2 C7 -113.25(17) . .
C4 S1 Fe2 S2 -53.77(18) . .
Fe1 S1 Fe2 S2 52.64(4) . .
C4 S1 Fe2 S4 45.08(18) . .
Fe1 S1 Fe2 S4 151.49(5) . .
C4 S1 Fe2 Fe1 -106.41(19) . .
C9 S4 Fe2 C8 40.2(2) . .
C9 S4 Fe2 C7 132.3(2) . .
C9 S4 Fe2 S2 -51.57(18) . .
C9 S4 Fe2 S1 -138.61(18) . .
C9 S4 Fe2 Fe1 -94.72(19) . .
C3 Fe1 Fe2 C8 -3.9(2) . .
C1 Fe1 Fe2 C8 86.8(2) . .
C2 Fe1 Fe2 C8 -148.8(4) . .
S1 Fe1 Fe2 C8 172.23(17) . .
S2 Fe1 Fe2 C8 -79.10(17) . .
C3 Fe1 Fe2 C7 -101.1(2) . .
C1 Fe1 Fe2 C7 -10.4(2) . .
C2 Fe1 Fe2 C7 114.1(4) . .
S1 Fe1 Fe2 C7 75.06(17) . .
S2 Fe1 Fe2 C7 -176.27(17) . .
C3 Fe1 Fe2 S2 75.16(16) . .
C1 Fe1 Fe2 S2 165.90(13) . .
C2 Fe1 Fe2 S2 -69.7(4) . .
S1 Fe1 Fe2 S2 -108.67(5) . .
C3 Fe1 Fe2 S1 -176.16(16) . .
C1 Fe1 Fe2 S1 -85.43(14) . .
C2 Fe1 Fe2 S1 39.0(4) . .
S2 Fe1 Fe2 S1 108.67(5) . .
C3 Fe1 Fe2 S4 128.91(17) . .
C1 Fe1 Fe2 S4 -140.35(15) . .
C2 Fe1 Fe2 S4 -15.9(4) . .
S1 Fe1 Fe2 S4 -54.92(8) . .
S2 Fe1 Fe2 S4 53.75(8) . .
O8 C14 Fe3 C13 150(10) . .
O8 C14 Fe3 C12 41(10) . .
O8 C14 Fe3 C15 -112(10) . .
O8 C14 Fe3 S3 -64(11) . .
O8 C14 Fe3 Fe4 -64(10) . .
O7 C13 Fe3 C14 117(25) . .
O7 C13 Fe3 C12 -147(25) . .
O7 C13 Fe3 C15 28(25) . .
O7 C13 Fe3 S3 -50(25) . .
O7 C13 Fe3 Fe4 -5(26) . .
O6 C12 Fe3 C14 -49(11) . .
O6 C12 Fe3 C13 -151(11) . .
O6 C12 Fe3 C15 38(11) . .
O6 C12 Fe3 S3 109(11) . .
O6 C12 Fe3 Fe4 53(11) . .
O9 C15 Fe3 C14 -67.5(5) . .
Fe4 C15 Fe3 C14 107.65(18) . .
O9 C15 Fe3 C13 32.6(5) . .
Fe4 C15 Fe3 C13 -152.19(18) . .
O9 C15 Fe3 C12 -156.3(4) . .
Fe4 C15 Fe3 C12 18.9(4) . .
O9 C15 Fe3 S3 129.4(5) . .
Fe4 C15 Fe3 S3 -55.42(10) . .
O9 C15 Fe3 Fe4 -175.2(6) . .
C11 S3 Fe3 C14 106.0(4) . .
Fe4 S3 Fe3 C14 -0.1(3) . .
C11 S3 Fe3 C13 -107.8(2) . .
Fe4 S3 Fe3 C13 146.12(14) . .
C11 S3 Fe3 C12 1.6(2) . .
Fe4 S3 Fe3 C12 -104.50(15) . .
C11 S3 Fe3 C15 155.0(2) . .
Fe4 S3 Fe3 C15 48.90(13) . .
C11 S3 Fe3 Fe4 106.11(16) . .
O10 C16 Fe4 C17 136(11) . .
O10 C16 Fe4 C18 -114(11) . .
O10 C16 Fe4 C15 36(11) . .
O10 C16 Fe4 S3 -4(12) . .
O10 C16 Fe4 Fe3 -11(11) . .
O11 C17 Fe4 C16 -105(10) . .
O11 C17 Fe4 C18 159(10) . .
O11 C17 Fe4 C15 -17(10) . .
O11 C17 Fe4 S3 62(10) . .
O11 C17 Fe4 Fe3 20(10) . .
O12 C18 Fe4 C16 63(9) . .
O12 C18 Fe4 C17 164(9) . .
O12 C18 Fe4 C15 -25(9) . .
O12 C18 Fe4 S3 -98(9) . .
O12 C18 Fe4 Fe3 -42(9) . .
O9 C15 Fe4 C16 63.7(5) . .
Fe3 C15 Fe4 C16 -111.64(17) . .
O9 C15 Fe4 C17 -34.9(5) . .
Fe3 C15 Fe4 C17 149.83(16) . .
O9 C15 Fe4 C18 153.4(4) . .
Fe3 C15 Fe4 C18 -21.8(4) . .
O9 C15 Fe4 S3 -129.4(5) . .
Fe3 C15 Fe4 S3 55.31(10) . .
O9 C15 Fe4 Fe3 175.3(6) . .
C11 S3 Fe4 C16 -119.7(4) . .
Fe3 S3 Fe4 C16 -8.1(4) . .
C11 S3 Fe4 C17 99.5(2) . .
Fe3 S3 Fe4 C17 -148.89(13) . .
C11 S3 Fe4 C18 -10.4(2) . .
Fe3 S3 Fe4 C18 101.19(15) . .
C11 S3 Fe4 C15 -161.18(19) . .
Fe3 S3 Fe4 C15 -49.61(13) . .
C11 S3 Fe4 Fe3 -111.57(15) . .
C14 Fe3 Fe4 C16 -2.89(18) . .
C13 Fe3 Fe4 C16 118.7(3) . .
C12 Fe3 Fe4 C16 -97.82(19) . .
C15 Fe3 Fe4 C16 73.2(2) . .
S3 Fe3 Fe4 C16 177.15(13) . .
C14 Fe3 Fe4 C17 -126.7(2) . .
C13 Fe3 Fe4 C17 -5.1(3) . .
C12 Fe3 Fe4 C17 138.4(2) . .
C15 Fe3 Fe4 C17 -50.6(3) . .
S3 Fe3 Fe4 C17 53.3(2) . .
C14 Fe3 Fe4 C18 92.93(19) . .
C13 Fe3 Fe4 C18 -145.5(3) . .
C12 Fe3 Fe4 C18 -1.99(19) . .
C15 Fe3 Fe4 C18 169.1(2) . .
S3 Fe3 Fe4 C18 -87.02(15) . .
C14 Fe3 Fe4 C15 -76.1(2) . .
C13 Fe3 Fe4 C15 45.4(3) . .
C12 Fe3 Fe4 C15 -171.1(2) . .
S3 Fe3 Fe4 C15 103.90(17) . .
C14 Fe3 Fe4 S3 179.95(14) . .
C13 Fe3 Fe4 S3 -58.5(2) . .
C12 Fe3 Fe4 S3 85.03(14) . .
C15 Fe3 Fe4 S3 -103.90(17) . .
C21 C20 Co1 C22 37.5(3) . .
C19 C20 Co1 C22 -81.5(3) . .
C25 C20 Co1 C22 158.5(5) . .
C19 C20 Co1 C21 -119.0(4) . .
C25 C20 Co1 C21 121.0(5) . .
C21 C20 Co1 C29 175.7(3) . .
C19 C20 Co1 C29 56.6(4) . .
C25 C20 Co1 C29 -63.3(5) . .
C21 C20 Co1 C31 -65.2(3) . .
C19 C20 Co1 C31 175.8(2) . .
C25 C20 Co1 C31 55.8(5) . .
C21 C20 Co1 C23 80.9(3) . .
C19 C20 Co1 C23 -38.2(2) . .
C25 C20 Co1 C23 -158.1(5) . .
C21 C20 Co1 C32 -104.5(3) . .
C19 C20 Co1 C32 136.4(2) . .
C25 C20 Co1 C32 16.5(5) . .
C21 C20 Co1 C30 -35(2) . .
C19 C20 Co1 C30 -154(2) . .
C25 C20 Co1 C30 86(2) . .
C21 C20 Co1 C19 119.0(4) . .
C25 C20 Co1 C19 -120.0(5) . .
C21 C20 Co1 C33 -147.6(3) . .
C19 C20 Co1 C33 93.3(3) . .
C25 C20 Co1 C33 -26.6(5) . .
C23 C22 Co1 C20 82.1(3) . .
C21 C22 Co1 C20 -37.5(3) . .
C27 C22 Co1 C20 -157.2(4) . .
C23 C22 Co1 C21 119.6(4) . .
C27 C22 Co1 C21 -119.6(5) . .
C23 C22 Co1 C29 -63.1(4) . .
C21 C22 Co1 C29 177.2(3) . .
C27 C22 Co1 C29 57.6(5) . .
C23 C22 Co1 C31 -146.2(2) . .
C21 C22 Co1 C31 94.2(3) . .
C27 C22 Co1 C31 -25.5(4) . .
C21 C22 Co1 C23 -119.6(4) . .
C27 C22 Co1 C23 120.7(5) . .
C23 C22 Co1 C32 177.1(3) . .
C21 C22 Co1 C32 57.5(4) . .
C27 C22 Co1 C32 -62.2(5) . .
C23 C22 Co1 C30 -102.2(3) . .
C21 C22 Co1 C30 138.2(3) . .
C27 C22 Co1 C30 18.6(4) . .
C23 C22 Co1 C19 37.9(2) . .
C21 C22 Co1 C19 -81.7(3) . .
C27 C22 Co1 C19 158.6(4) . .
C23 C22 Co1 C33 -30(2) . .
C21 C22 Co1 C33 -150.1(19) . .
C27 C22 Co1 C33 90(2) . .
C22 C21 Co1 C20 119.6(4) . .
C26 C21 Co1 C20 -120.2(6) . .
C20 C21 Co1 C22 -119.6(4) . .
C26 C21 Co1 C22 120.2(6) . .
C22 C21 Co1 C29 -25(2) . .
C20 C21 Co1 C29 -145(2) . .
C26 C21 Co1 C29 95(2) . .
C22 C21 Co1 C31 -103.1(3) . .
C20 C21 Co1 C31 137.3(3) . .
C26 C21 Co1 C31 17.1(5) . .
C22 C21 Co1 C23 37.2(3) . .
C20 C21 Co1 C23 -82.4(3) . .
C26 C21 Co1 C23 157.4(5) . .
C22 C21 Co1 C32 -147.5(3) . .
C20 C21 Co1 C32 92.9(3) . .
C26 C21 Co1 C32 -27.3(5) . .
C22 C21 Co1 C30 -63.9(3) . .
C20 C21 Co1 C30 176.5(3) . .
C26 C21 Co1 C30 56.3(6) . .
C22 C21 Co1 C19 81.6(3) . .
C20 C21 Co1 C19 -38.0(3) . .
C26 C21 Co1 C19 -158.2(5) . .
C22 C21 Co1 C33 175.7(3) . .
C20 C21 Co1 C33 56.1(4) . .
C26 C21 Co1 C33 -64.1(6) . .
C33 C29 Co1 C20 57.5(4) . .
C30 C29 Co1 C20 176.7(3) . .
C34 C29 Co1 C20 -62.5(5) . .
C33 C29 Co1 C22 175.8(3) . .
C30 C29 Co1 C22 -65.0(3) . .
C34 C29 Co1 C22 55.8(5) . .
C33 C29 Co1 C21 -161(2) . .
C30 C29 Co1 C21 -42(2) . .
C34 C29 Co1 C21 79(2) . .
C33 C29 Co1 C31 -81.4(3) . .
C30 C29 Co1 C31 37.8(2) . .
C34 C29 Co1 C31 158.6(4) . .
C33 C29 Co1 C23 138.0(3) . .
C30 C29 Co1 C23 -102.8(3) . .
C34 C29 Co1 C23 18.1(4) . .
C33 C29 Co1 C32 -37.1(2) . .
C30 C29 Co1 C32 82.1(3) . .
C34 C29 Co1 C32 -157.1(4) . .
C33 C29 Co1 C30 -119.2(4) . .
C34 C29 Co1 C30 120.8(5) . .
C33 C29 Co1 C19 93.9(3) . .
C30 C29 Co1 C19 -146.9(2) . .
C34 C29 Co1 C19 -26.0(4) . .
C30 C29 Co1 C33 119.2(4) . .
C34 C29 Co1 C33 -119.9(5) . .
C30 C31 Co1 C20 176.8(2) . .
C32 C31 Co1 C20 -65.0(3) . .
C36 C31 Co1 C20 55.9(5) . .
C30 C31 Co1 C22 93.6(3) . .
C32 C31 Co1 C22 -148.2(2) . .
C36 C31 Co1 C22 -27.2(4) . .
C30 C31 Co1 C21 137.6(2) . .
C32 C31 Co1 C21 -104.2(3) . .
C36 C31 Co1 C21 16.7(4) . .
C30 C31 Co1 C29 -37.7(2) . .
C32 C31 Co1 C29 80.5(3) . .
C36 C31 Co1 C29 -158.5(4) . .
C30 C31 Co1 C23 56.9(4) . .
C32 C31 Co1 C23 175.1(3) . .
C36 C31 Co1 C23 -64.0(5) . .
C30 C31 Co1 C32 -118.2(3) . .
C36 C31 Co1 C32 120.9(5) . .
C32 C31 Co1 C30 118.2(3) . .
C36 C31 Co1 C30 -120.9(5) . .
C30 C31 Co1 C19 -145(2) . .
C32 C31 Co1 C19 -27(2) . .
C36 C31 Co1 C19 94(2) . .
C30 C31 Co1 C33 -81.4(3) . .
C32 C31 Co1 C33 36.8(2) . .
C36 C31 Co1 C33 157.7(4) . .
C22 C23 Co1 C20 -81.5(3) . .
C19 C23 Co1 C20 38.1(2) . .
C28 C23 Co1 C20 158.1(4) . .
C19 C23 Co1 C22 119.6(4) . .
C28 C23 Co1 C22 -120.4(5) . .
C22 C23 Co1 C21 -37.6(3) . .
C19 C23 Co1 C21 82.0(3) . .
C28 C23 Co1 C21 -158.0(4) . .
C22 C23 Co1 C29 138.1(3) . .
C19 C23 Co1 C29 -102.3(3) . .
C28 C23 Co1 C29 17.8(4) . .
C22 C23 Co1 C31 57.9(4) . .
C19 C23 Co1 C31 177.5(3) . .
C28 C23 Co1 C31 -62.5(5) . .
C22 C23 Co1 C32 -161.0(17) . .
C19 C23 Co1 C32 -41.5(19) . .
C28 C23 Co1 C32 78.6(19) . .
C22 C23 Co1 C30 94.4(3) . .
C19 C23 Co1 C30 -146.0(2) . .
C28 C23 Co1 C30 -26.0(4) . .
C22 C23 Co1 C19 -119.6(4) . .
C28 C23 Co1 C19 120.0(5) . .
C22 C23 Co1 C33 176.3(3) . .
C19 C23 Co1 C33 -64.1(3) . .
C28 C23 Co1 C33 56.0(5) . .
C33 C32 Co1 C20 -102.5(3) . .
C31 C32 Co1 C20 137.5(3) . .
C37 C32 Co1 C20 18.0(4) . .
C33 C32 Co1 C22 176.3(3) . .
C31 C32 Co1 C22 56.3(4) . .
C37 C32 Co1 C22 -63.1(5) . .
C33 C32 Co1 C21 -146.5(3) . .
C31 C32 Co1 C21 93.5(3) . .
C37 C32 Co1 C21 -26.0(4) . .
C33 C32 Co1 C29 37.6(2) . .
C31 C32 Co1 C29 -82.4(3) . .
C37 C32 Co1 C29 158.2(4) . .
C33 C32 Co1 C31 120.0(4) . .
C37 C32 Co1 C31 -119.5(5) . .
C33 C32 Co1 C23 -24.9(19) . .
C31 C32 Co1 C23 -144.9(18) . .
C37 C32 Co1 C23 95.6(18) . .
C33 C32 Co1 C30 81.7(3) . .
C31 C32 Co1 C30 -38.3(2) . .
C37 C32 Co1 C30 -157.8(4) . .
C33 C32 Co1 C19 -62.8(3) . .
C31 C32 Co1 C19 177.1(2) . .
C37 C32 Co1 C19 57.7(5) . .
C31 C32 Co1 C33 -120.0(4) . .
C37 C32 Co1 C33 120.5(5) . .
C29 C30 Co1 C20 -152(2) . .
C31 C30 Co1 C20 -32(2) . .
C35 C30 Co1 C20 87(2) . .
C29 C30 Co1 C22 137.1(2) . .
C31 C30 Co1 C22 -103.5(2) . .
C35 C30 Co1 C22 15.4(4) . .
C29 C30 Co1 C21 175.7(3) . .
C31 C30 Co1 C21 -65.0(3) . .
C35 C30 Co1 C21 53.9(5) . .
C31 C30 Co1 C29 119.3(3) . .
C35 C30 Co1 C29 -121.8(5) . .
C29 C30 Co1 C31 -119.3(3) . .
C35 C30 Co1 C31 118.9(5) . .
C29 C30 Co1 C23 93.8(3) . .
C31 C30 Co1 C23 -146.9(2) . .
C35 C30 Co1 C23 -28.0(4) . .
C29 C30 Co1 C32 -80.8(3) . .
C31 C30 Co1 C32 38.5(2) . .
C35 C30 Co1 C32 157.4(4) . .
C29 C30 Co1 C19 56.4(4) . .
C31 C30 Co1 C19 175.7(3) . .
C35 C30 Co1 C19 -65.4(5) . .
C29 C30 Co1 C33 -37.7(2) . .
C31 C30 Co1 C33 81.7(2) . .
C35 C30 Co1 C33 -159.4(4) . .
C23 C19 Co1 C20 -118.8(4) . .
C24 C19 Co1 C20 121.0(5) . .
C20 C19 Co1 C22 81.6(3) . .
C23 C19 Co1 C22 -37.2(2) . .
C24 C19 Co1 C22 -157.4(4) . .
C20 C19 Co1 C21 37.8(3) . .
C23 C19 Co1 C21 -81.0(3) . .
C24 C19 Co1 C21 158.7(4) . .
C20 C19 Co1 C29 -146.9(3) . .
C23 C19 Co1 C29 94.3(3) . .
C24 C19 Co1 C29 -26.0(4) . .
C20 C19 Co1 C31 -41(2) . .
C23 C19 Co1 C31 -160(2) . .
C24 C19 Co1 C31 80(2) . .
C20 C19 Co1 C23 118.8(4) . .
C24 C19 Co1 C23 -120.2(5) . .
C20 C19 Co1 C32 -66.0(3) . .
C23 C19 Co1 C32 175.2(2) . .
C24 C19 Co1 C32 54.9(5) . .
C20 C19 Co1 C30 177.0(3) . .
C23 C19 Co1 C30 58.2(4) . .
C24 C19 Co1 C30 -62.0(5) . .
C20 C19 Co1 C33 -103.4(3) . .
C23 C19 Co1 C33 137.8(2) . .
C24 C19 Co1 C33 17.6(4) . .
C32 C33 Co1 C20 94.1(3) . .
C29 C33 Co1 C20 -146.4(3) . .
C38 C33 Co1 C20 -26.6(4) . .
C32 C33 Co1 C22 -155.3(19) . .
C29 C33 Co1 C22 -36(2) . .
C38 C33 Co1 C22 84(2) . .
C32 C33 Co1 C21 57.9(4) . .
C29 C33 Co1 C21 177.5(3) . .
C38 C33 Co1 C21 -62.7(5) . .
C32 C33 Co1 C29 -119.6(4) . .
C38 C33 Co1 C29 119.8(5) . .
C32 C33 Co1 C31 -37.7(2) . .
C29 C33 Co1 C31 81.9(3) . .
C38 C33 Co1 C31 -158.3(4) . .
C32 C33 Co1 C23 176.9(2) . .
C29 C33 Co1 C23 -63.5(3) . .
C38 C33 Co1 C23 56.2(5) . .
C29 C33 Co1 C32 119.6(4) . .
C38 C33 Co1 C32 -120.7(5) . .
C32 C33 Co1 C30 -81.8(3) . .
C29 C33 Co1 C30 37.8(2) . .
C38 C33 Co1 C30 157.6(4) . .
C32 C33 Co1 C19 138.1(2) . .
C29 C33 Co1 C19 -102.4(3) . .
C38 C33 Co1 C19 17.4(4) . .
C42 C41 Co2 C41 93(69) . 2_455
C40 C41 Co2 C41 -26(69) . 2_455
C46 C41 Co2 C41 -146(69) . 2_455
C40 C41 Co2 C42 -119.5(3) . .
C46 C41 Co2 C42 120.2(5) . .
C42 C41 Co2 C42 180.0 . 2_455
C40 C41 Co2 C42 60.5(3) . 2_455
C46 C41 Co2 C42 -59.8(5) . 2_455
C42 C41 Co2 C40 119.5(3) . .
C46 C41 Co2 C40 -120.3(5) . .
C42 C41 Co2 C40 -60.5(3) . 2_455
C40 C41 Co2 C40 180.0 . 2_455
C46 C41 Co2 C40 59.7(5) . 2_455
C42 C41 Co2 C39 -98.2(2) . 2_455
C40 C41 Co2 C39 142.3(2) . 2_455
C46 C41 Co2 C39 22.0(4) . 2_455
C42 C41 Co2 C39 81.8(2) . .
C40 C41 Co2 C39 -37.7(2) . .
C46 C41 Co2 C39 -158.0(4) . .
C42 C41 Co2 C43 37.8(2) . .
C40 C41 Co2 C43 -81.8(3) . .
C46 C41 Co2 C43 157.9(4) . .
C42 C41 Co2 C43 -142.2(2) . 2_455
C40 C41 Co2 C43 98.2(3) . 2_455
C46 C41 Co2 C43 -22.1(4) . 2_455
C43 C42 Co2 C41 118.8(3) . .
C47 C42 Co2 C41 -121.2(5) . .
C43 C42 Co2 C41 -61.2(3) . 2_455
C41 C42 Co2 C41 180.0 . 2_455
C47 C42 Co2 C41 58.8(5) . 2_455
C43 C42 Co2 C42 30(38) . 2_455
C41 C42 Co2 C42 -89(38) . 2_455
C47 C42 Co2 C42 150(38) . 2_455
C43 C42 Co2 C40 81.2(3) . .
C41 C42 Co2 C40 -37.7(2) . .
C47 C42 Co2 C40 -158.9(4) . .
C43 C42 Co2 C40 -98.8(3) . 2_455
C41 C42 Co2 C40 142.3(2) . 2_455
C47 C42 Co2 C40 21.1(4) . 2_455
C43 C42 Co2 C39 -142.7(2) . 2_455
C41 C42 Co2 C39 98.5(2) . 2_455
C47 C42 Co2 C39 -22.7(4) . 2_455
C43 C42 Co2 C39 37.3(2) . .
C41 C42 Co2 C39 -81.5(2) . .
C47 C42 Co2 C39 157.3(4) . .
C41 C42 Co2 C43 -118.8(3) . .
C47 C42 Co2 C43 119.9(5) . .
C43 C42 Co2 C43 180.0 . 2_455
C41 C42 Co2 C43 61.2(3) . 2_455
C47 C42 Co2 C43 -60.1(5) . 2_455
C39 C40 Co2 C41 -119.1(3) . .
C45 C40 Co2 C41 119.3(5) . .
C39 C40 Co2 C41 60.9(3) . 2_455
C41 C40 Co2 C41 180.0 . 2_455
C45 C40 Co2 C41 -60.7(5) . 2_455
C39 C40 Co2 C42 -81.5(3) . .
C41 C40 Co2 C42 37.6(2) . .
C45 C40 Co2 C42 156.9(4) . .
C39 C40 Co2 C42 98.5(3) . 2_455
C41 C40 Co2 C42 -142.4(2) . 2_455
C45 C40 Co2 C42 -23.1(4) . 2_455
C39 C40 Co2 C40 26(100) . 2_455
C41 C40 Co2 C40 145(100) . 2_455
C45 C40 Co2 C40 -96(100) . 2_455
C39 C40 Co2 C39 180.0 . 2_455
C41 C40 Co2 C39 -60.9(3) . 2_455
C45 C40 Co2 C39 58.4(5) . 2_455
C41 C40 Co2 C39 119.1(3) . .
C45 C40 Co2 C39 -121.6(5) . .
C39 C40 Co2 C43 -37.9(2) . .
C41 C40 Co2 C43 81.3(3) . .
C45 C40 Co2 C43 -159.4(4) . .
C39 C40 Co2 C43 142.1(2) . 2_455
C41 C40 Co2 C43 -98.7(3) . 2_455
C45 C40 Co2 C43 20.6(4) . 2_455
C40 C39 Co2 C41 38.0(2) . .
C43 C39 Co2 C41 -81.1(3) . .
C44 C39 Co2 C41 159.4(5) . .
C40 C39 Co2 C41 -142.0(2) . 2_455
C43 C39 Co2 C41 98.9(3) . 2_455
C44 C39 Co2 C41 -20.6(5) . 2_455
C40 C39 Co2 C42 82.0(3) . .
C43 C39 Co2 C42 -37.1(2) . .
C44 C39 Co2 C42 -156.5(5) . .
C40 C39 Co2 C42 -98.0(3) . 2_455
C43 C39 Co2 C42 142.9(2) . 2_455
C44 C39 Co2 C42 23.5(5) . 2_455
C43 C39 Co2 C40 -119.1(4) . .
C44 C39 Co2 C40 121.5(5) . .
C40 C39 Co2 C40 180.0 . 2_455
C43 C39 Co2 C40 60.9(4) . 2_455
C44 C39 Co2 C40 -58.5(5) . 2_455
C40 C39 Co2 C39 -22(5) . 2_455
C43 C39 Co2 C39 -141(5) . 2_455
C44 C39 Co2 C39 100(5) . 2_455
C40 C39 Co2 C43 119.1(4) . .
C44 C39 Co2 C43 -119.4(5) . .
C40 C39 Co2 C43 -60.9(4) . 2_455
C43 C39 Co2 C43 180.0 . 2_455
C44 C39 Co2 C43 60.6(5) . 2_455
C42 C43 Co2 C41 -38.1(2) . .
C39 C43 Co2 C41 82.0(3) . .
C48 C43 Co2 C41 -159.0(4) . .
C42 C43 Co2 C41 141.9(2) . 2_455
C39 C43 Co2 C41 -98.0(3) . 2_455
C48 C43 Co2 C41 21.0(4) . 2_455
C39 C43 Co2 C42 120.2(3) . .
C48 C43 Co2 C42 -120.9(5) . .
C42 C43 Co2 C42 180.0 . 2_455
C39 C43 Co2 C42 -59.8(3) . 2_455
C48 C43 Co2 C42 59.1(5) . 2_455
C42 C43 Co2 C40 -82.4(2) . .
C39 C43 Co2 C40 37.8(2) . .
C48 C43 Co2 C40 156.7(4) . .
C42 C43 Co2 C40 97.6(2) . 2_455
C39 C43 Co2 C40 -142.2(2) . 2_455
C48 C43 Co2 C40 -23.3(4) . 2_455
C42 C43 Co2 C39 59.8(3) . 2_455
C39 C43 Co2 C39 180.0 . 2_455
C48 C43 Co2 C39 -61.1(5) . 2_455
C42 C43 Co2 C39 -120.2(3) . .
C48 C43 Co2 C39 118.9(5) . .
C42 C43 Co2 C43 -64(100) . 2_455
C39 C43 Co2 C43 56(100) . 2_455
C48 C43 Co2 C43 175(100) . 2_455
C56 C49 Co3 C49 15(100) 2_665 2_665
C50 C49 Co3 C49 136(100) . 2_665
C52 C49 Co3 C49 -106(100) . 2_665
C56 C49 Co3 C51 -82.3(3) 2_665 .
C50 C49 Co3 C51 38.0(2) . .
C52 C49 Co3 C51 156.6(4) . .
C56 C49 Co3 C51 97.7(3) 2_665 2_665
C50 C49 Co3 C51 -142.0(2) . 2_665
C52 C49 Co3 C51 -23.4(4) . 2_665
C56 C49 Co3 C55 142.3(2) 2_665 .
C50 C49 Co3 C55 -97.4(2) . .
C52 C49 Co3 C55 21.2(4) . .
C56 C49 Co3 C55 -37.7(2) 2_665 2_665
C50 C49 Co3 C55 82.6(2) . 2_665
C52 C49 Co3 C55 -158.8(4) . 2_665
C56 C49 Co3 C56 180.0 2_665 .
C50 C49 Co3 C56 -59.7(3) . .
C52 C49 Co3 C56 59.0(5) . .
C50 C49 Co3 C56 120.3(3) . 2_665
C52 C49 Co3 C56 -121.0(5) . 2_665
C56 C49 Co3 C50 -120.3(3) 2_665 .
C52 C49 Co3 C50 118.6(5) . .
C56 C49 Co3 C50 59.7(3) 2_665 2_665
C50 C49 Co3 C50 180.0 . 2_665
C52 C49 Co3 C50 -61.4(5) . 2_665
C50 C51 Co3 C49 141.6(2) . 2_665
C55 C51 Co3 C49 -98.3(2) 2_665 2_665
C54 C51 Co3 C49 20.8(4) . 2_665
C50 C51 Co3 C49 -38.4(2) . .
C55 C51 Co3 C49 81.7(2) 2_665 .
C54 C51 Co3 C49 -159.2(4) . .
C50 C51 Co3 C51 11(100) . 2_665
C55 C51 Co3 C51 131(100) 2_665 2_665
C54 C51 Co3 C51 -110(100) . 2_665
C50 C51 Co3 C55 60.0(3) . .
C55 C51 Co3 C55 180.0 2_665 .
C54 C51 Co3 C55 -60.8(5) . .
C50 C51 Co3 C55 -120.0(3) . 2_665
C54 C51 Co3 C55 119.2(5) . 2_665
C50 C51 Co3 C56 98.0(2) . .
C55 C51 Co3 C56 -142.0(2) 2_665 .
C54 C51 Co3 C56 -22.8(4) . .
C50 C51 Co3 C56 -82.0(2) . 2_665
C55 C51 Co3 C56 38.0(2) 2_665 2_665
C54 C51 Co3 C56 157.2(4) . 2_665
C55 C51 Co3 C50 120.0(3) 2_665 .
C54 C51 Co3 C50 -120.8(4) . .
C50 C51 Co3 C50 180.000(1) . 2_665
C55 C51 Co3 C50 -60.0(3) 2_665 2_665
C54 C51 Co3 C50 59.2(4) . 2_665
C56 C55 Co3 C49 -37.4(2) . 2_665
C51 C55 Co3 C49 81.1(2) 2_665 2_665
C57 C55 Co3 C49 -159.0(4) . 2_665
C56 C55 Co3 C49 142.6(2) . .
C51 C55 Co3 C49 -98.9(2) 2_665 .
C57 C55 Co3 C49 21.0(4) . .
C56 C55 Co3 C51 61.5(3) . .
C51 C55 Co3 C51 180.0 2_665 .
C57 C55 Co3 C51 -60.1(5) . .
C56 C55 Co3 C51 -118.5(3) . 2_665
C57 C55 Co3 C51 119.9(5) . 2_665
C56 C55 Co3 C55 36(100) . 2_665
C51 C55 Co3 C55 155(100) 2_665 2_665
C57 C55 Co3 C55 -85(100) . 2_665
C51 C55 Co3 C56 118.5(3) 2_665 .
C57 C55 Co3 C56 -121.6(5) . .
C56 C55 Co3 C56 180.000(1) . 2_665
C51 C55 Co3 C56 -61.5(3) 2_665 2_665
C57 C55 Co3 C56 58.4(5) . 2_665
C56 C55 Co3 C50 98.5(3) . .
C51 C55 Co3 C50 -142.9(2) 2_665 .
C57 C55 Co3 C50 -23.1(4) . .
C56 C55 Co3 C50 -81.5(3) . 2_665
C51 C55 Co3 C50 37.1(2) 2_665 2_665
C57 C55 Co3 C50 156.9(4) . 2_665
C55 C56 Co3 C49 119.5(3) . 2_665
C58 C56 Co3 C49 -120.1(5) . 2_665
C49 C56 Co3 C49 180.0 2_665 .
C55 C56 Co3 C49 -60.5(3) . .
C58 C56 Co3 C49 59.9(5) . .
C49 C56 Co3 C51 99.0(3) 2_665 .
C55 C56 Co3 C51 -141.5(2) . .
C58 C56 Co3 C51 -21.1(5) . .
C49 C56 Co3 C51 -81.0(3) 2_665 2_665
C55 C56 Co3 C51 38.5(2) . 2_665
C58 C56 Co3 C51 158.9(5) . 2_665
C49 C56 Co3 C55 -119.5(3) 2_665 .
C58 C56 Co3 C55 120.4(5) . .
C49 C56 Co3 C55 60.5(3) 2_665 2_665
C55 C56 Co3 C55 180.000(1) . 2_665
C58 C56 Co3 C55 -59.6(5) . 2_665
C49 C56 Co3 C56 -109(100) 2_665 2_665
C55 C56 Co3 C56 10(100) . 2_665
C58 C56 Co3 C56 131(100) . 2_665
C49 C56 Co3 C50 142.7(2) 2_665 .
C55 C56 Co3 C50 -97.9(3) . .
C58 C56 Co3 C50 22.5(5) . .
C49 C56 Co3 C50 -37.3(2) 2_665 2_665
C55 C56 Co3 C50 82.1(3) . 2_665
C58 C56 Co3 C50 -157.5(5) . 2_665
C51 C50 Co3 C49 -61.6(3) . 2_665
C49 C50 Co3 C49 180.0 . 2_665
C53 C50 Co3 C49 60.1(5) . 2_665
C51 C50 Co3 C49 118.4(3) . .
C53 C50 Co3 C49 -119.9(5) . .
C49 C50 Co3 C51 -118.4(3) . .
C53 C50 Co3 C51 121.7(5) . .
C51 C50 Co3 C51 180.000(1) . 2_665
C49 C50 Co3 C51 61.6(3) . 2_665
C53 C50 Co3 C51 -58.3(5) . 2_665
C51 C50 Co3 C55 -142.3(2) . .
C49 C50 Co3 C55 99.3(2) . .
C53 C50 Co3 C55 -20.6(4) . .
C51 C50 Co3 C55 37.7(2) . 2_665
C49 C50 Co3 C55 -80.7(2) . 2_665
C53 C50 Co3 C55 159.4(4) . 2_665
C51 C50 Co3 C56 -98.5(2) . .
C49 C50 Co3 C56 143.1(2) . .
C53 C50 Co3 C56 23.3(4) . .
C51 C50 Co3 C56 81.5(2) . 2_665
C49 C50 Co3 C56 -36.9(2) . 2_665
C53 C50 Co3 C56 -156.7(4) . 2_665
C51 C50 Co3 C50 134(100) . 2_665
C49 C50 Co3 C50 16(100) . 2_665
C53 C50 Co3 C50 -104(100) . 2_665
